data_4329568
loop_
_publ_author_name
'Kevin P. O'Halloran'
'Chongchao Zhao'
'Nicole S. Ando'
'Arthur J. Schultz'
'Thomas F. Koetzle'
'Paula M. B. Piccoli'
'Britt Hedman'
'Keith O. Hodgson'
'Elena Bobyr'
'Martin L. Kirk'
'Sushilla Knottenbelt'
'Ezra C. Depperman'
'Benjamin Stein'
'Travis M. Anderson'
'Rui Cao'
'Yurii V. Geletii'
'Kenneth I. Hardcastle'
'Djamaladdin G. Musaev'
'Wade A. Neiwert'
'Xikui Fang'
'Keiji Morokuma'
'Shaoxiong Wu'
'Paul K\"ogerler'
'Craig L. Hill'

_publ_section_title
;
 Revisiting the Polyoxometalate-Based Late-Transition-Metal-Oxo Complexes:
 The "Oxo Wall" Stands
;
_journal_name_full 'Inorganic Chemistry'
_journal_page_first 7025
_journal_page_last 7031
_journal_paper_doi 10.1021/ic2008914
_journal_volume 51
_journal_year 2012
_chemical_formula_moiety 'K14 O84 H30 P2 W19'
_chemical_formula_sum 'H30 K14 O84 P2 W19'
_chemical_formula_weight 5476.47
_chemical_name_systematic
; 
 ? 
;
_space_group_IT_number 70
_symmetry_cell_setting orthorhombic
_symmetry_space_group_name_Hall '-F 2uv 2vw'
_symmetry_space_group_name_H-M 'F d d d :2'
_atom_sites_solution_hydrogens none
_atom_sites_solution_primary direct
_atom_sites_solution_secondary difmap
_audit_creation_method SHELXL-97
_cell_angle_alpha 90.00
_cell_angle_beta 90.00
_cell_angle_gamma 90.00
_cell_formula_units_Z 16
_cell_length_a 28.645(9)
_cell_length_b 31.827(11)
_cell_length_c 38.707(13)
_cell_measurement_reflns_used 9694
_cell_measurement_temperature 173(2)
_cell_measurement_theta_max 30.04
_cell_measurement_theta_min 2.18
_cell_volume 35289(2)
_computing_cell_refinement 'Bruker SAINT'
_computing_data_collection 'Bruker APEX2'
_computing_data_reduction 'Bruker SAINT'
_computing_molecular_graphics 'Bruker SHELXTL'
_computing_publication_material 'Bruker SHELXTL'
_computing_structure_refinement 'SHELXL-97 (Sheldrick, 1997)'
_computing_structure_solution 'SHELXS-97 (Sheldrick, 1990)'
_diffrn_ambient_temperature 173(2)
_diffrn_measured_fraction_theta_full 1.000
_diffrn_measured_fraction_theta_max 1.000
_diffrn_measurement_device_type 'Bruker APEX-II CCD'
_diffrn_measurement_method '\f and \w scans'
_diffrn_radiation_monochromator graphite
_diffrn_radiation_source 'fine-focus sealed tube'
_diffrn_radiation_type MoK\a
_diffrn_radiation_wavelength 0.71073
_diffrn_reflns_av_R_equivalents 0.0933
_diffrn_reflns_av_sigmaI/netI 0.0399
_diffrn_reflns_limit_h_max 39
_diffrn_reflns_limit_h_min -39
_diffrn_reflns_limit_k_max 43
_diffrn_reflns_limit_k_min -43
_diffrn_reflns_limit_l_max 52
_diffrn_reflns_limit_l_min -52
_diffrn_reflns_number 158284
_diffrn_reflns_theta_full 29.13
_diffrn_reflns_theta_max 29.13
_diffrn_reflns_theta_min 1.09
_diffrn_standards_number 0
_exptl_absorpt_coefficient_mu 25.274
_exptl_absorpt_correction_T_max 0.0810
_exptl_absorpt_correction_T_min 0.0512
_exptl_absorpt_correction_type multi-scan
_exptl_absorpt_process_details sadabs
_exptl_crystal_colour colourless
_exptl_crystal_density_diffrn 3.983
_exptl_crystal_description block
_exptl_crystal_F_000 36768
_exptl_crystal_size_max 0.29
_exptl_crystal_size_mid 0.21
_exptl_crystal_size_min 0.20
_refine_diff_density_max 7.265
_refine_diff_density_min -5.263
_refine_diff_density_rms 0.565
_refine_ls_extinction_method none
_refine_ls_goodness_of_fit_ref 1.082
_refine_ls_hydrogen_treatment undef
_refine_ls_matrix_type full
_refine_ls_number_parameters 335
_refine_ls_number_reflns 11898
_refine_ls_number_restraints 0
_refine_ls_restrained_S_all 1.082
_refine_ls_R_factor_all 0.0675
_refine_ls_R_factor_gt 0.0497
_refine_ls_shift/su_max 0.001
_refine_ls_shift/su_mean 0.000
_refine_ls_structure_factor_coef Fsqd
_refine_ls_weighting_details 'calc w=1/[\s^2^(Fo^2^)+(0.1629P)^2^+48.3672P] where P=(Fo^2^+2Fc^2^)/3'
_refine_ls_weighting_scheme calc
_refine_ls_wR_factor_gt 0.1844
_refine_ls_wR_factor_ref 0.2129
_reflns_number_gt 9700
_reflns_number_total 11898
_reflns_threshold_expression >2sigma(I)
_cod_data_source_file ic2008914_si_001_1.cif
_cod_data_source_block kpo_3_179bs
_cod_original_cell_volume 35290(20)
_cod_original_sg_symbol_H-M 'F d d d'
_cod_original_formula_sum 'K14 O84 H30 P2 W19'
_cod_database_code 4329568

loop_
_symmetry_equiv_pos_as_xyz
'x, y, z'
'-x+3/4, -y+3/4, z'
'-x+3/4, y, -z+3/4'
'x, -y+3/4, -z+3/4'
'x, y+1/2, z+1/2'
'-x+3/4, -y+5/4, z+1/2'
'-x+3/4, y+1/2, -z+5/4'
'x, -y+5/4, -z+5/4'
'x+1/2, y, z+1/2'
'-x+5/4, -y+3/4, z+1/2'
'-x+5/4, y, -z+5/4'
'x+1/2, -y+3/4, -z+5/4'
'x+1/2, y+1/2, z'
'-x+5/4, -y+5/4, z'
'-x+5/4, y+1/2, -z+3/4'
'x+1/2, -y+5/4, -z+3/4'
'-x, -y, -z'
'x-3/4, y-3/4, -z'
'x-3/4, -y, z-3/4'
'-x, y-3/4, z-3/4'
'-x, -y+1/2, -z+1/2'
'x-3/4, y-1/4, -z+1/2'
'x-3/4, -y+1/2, z-1/4'
'-x, y-1/4, z-1/4'
'-x+1/2, -y, -z+1/2'
'x-1/4, y-3/4, -z+1/2'
'x-1/4, -y, z-1/4'
'-x+1/2, y-3/4, z-1/4'
'-x+1/2, -y+1/2, -z'
'x-1/4, y-1/4, -z'
'x-1/4, -y+1/2, z-3/4'
'-x+1/2, y-1/4, z-3/4'

loop_
_atom_site_label
_atom_site_type_symbol
_atom_site_fract_x
_atom_site_fract_y
_atom_site_fract_z
_atom_site_U_iso_or_equiv
_atom_site_adp_type
_atom_site_occupancy
_atom_site_symmetry_multiplicity
_atom_site_calc_flag
_atom_site_refinement_flags
K1 K 0.7500 0.2500 0.0000 0.0183(9) Uani 1 2 d S
K2 K 0.77959(12) 0.39725(11) 0.04763(10) 0.0249(7) Uani 1 1 d .
K3 K 0.09468(11) 0.28723(11) 0.93312(9) 0.0214(6) Uani 1 1 d .
K4 K 0.9624(3) 0.0864(3) 0.1008(2) 0.0333(17) Uani 0.50 1 d P
K5 K 0.1490(4) 0.1826(3) 0.0258(3) 0.051(2) Uani 0.50 1 d P
K6 K 0.6874(4) 0.0961(4) 0.0636(4) 0.078(5) Uani 0.50 1 d P
K7 K 0.8306(3) 0.2420(6) 0.8650(2) 0.079(5) Uani 0.50 1 d P
K8 K 0.8509(4) 0.0043(4) 0.9967(4) 0.068(3) Uani 0.50 1 d P
O1 O 0.8400(4) -0.0904(3) 0.2325(3) 0.021(2) Uiso 1 1 d .
O2 O 0.8403(4) 0.0459(3) 0.3210(3) 0.022(2) Uiso 1 1 d .
O3 O 1.0055(4) -0.0312(3) 0.2872(3) 0.023(2) Uiso 1 1 d .
O4 O 0.9218(3) -0.0508(3) 0.2515(3) 0.016(2) Uiso 1 1 d .
O5 O 0.8426(3) -0.0127(3) 0.2663(3) 0.0143(19) Uiso 1 1 d .
O6 O 0.9216(3) 0.0136(3) 0.2939(3) 0.0158(19) Uiso 1 1 d .
O7 O 0.9062(3) 0.0239(3) 0.2286(2) 0.0087(17) Uiso 1 1 d .
O8 O 0.8180(3) 0.0638(3) 0.2512(2) 0.0107(17) Uiso 1 1 d .
O9 O 0.8952(4) 0.0919(3) 0.2759(3) 0.0162(19) Uiso 1 1 d .
O10 O 0.9921(4) 0.0470(3) 0.2582(3) 0.022(2) Uiso 1 1 d .
O11 O 0.9928(3) -0.0175(3) 0.2167(2) 0.0132(18) Uiso 1 1 d .
O12 O 0.8966(4) -0.0475(3) 0.1847(3) 0.018(2) Uiso 1 1 d .
O13 O 0.8186(3) -0.0125(3) 0.2005(2) 0.0134(18) Uiso 1 1 d .
O14 O 0.7578(4) -0.0088(3) 0.1467(3) 0.020(2) Uiso 1 1 d .
O15 O 0.7706(3) 0.0576(3) 0.1927(2) 0.0089(17) Uiso 1 1 d .
O16 O 0.7551(4) 0.1265(3) 0.2349(3) 0.022(2) Uiso 1 1 d .
O17 O 0.8519(4) 0.1376(3) 0.2307(3) 0.017(2) Uiso 1 1 d .
O18 O 0.9016(5) 0.1792(4) 0.2820(3) 0.032(3) Uiso 1 1 d .
O19 O 0.9760(4) 0.1307(3) 0.2602(3) 0.021(2) Uiso 1 1 d .
O20 O 1.0688(4) 0.1018(4) 0.2495(3) 0.032(3) Uiso 1 1 d .
O21 O 1.0271(4) 0.0551(3) 0.1970(3) 0.020(2) Uiso 1 1 d .
O22 O 1.0686(4) -0.0199(4) 0.1721(3) 0.030(3) Uiso 1 1 d .
O23 O 0.9375(4) 0.0935(3) 0.2089(3) 0.017(2) Uiso 1 1 d .
O24 O 0.9377(3) 0.0315(3) 0.1678(2) 0.0132(18) Uiso 1 1 d .
O25 O 0.8010(4) 0.1311(3) 0.1728(3) 0.018(2) Uiso 1 1 d .
O26 O 0.8612(3) 0.0658(3) 0.1850(2) 0.0107(17) Uiso 1 1 d .
O27 O 0.9782(4) -0.0381(3) 0.1512(3) 0.017(2) Uiso 1 1 d .
O28 O 0.8530(3) -0.0032(3) 0.1388(3) 0.0144(19) Uiso 1 1 d .
O29 O 0.9017(4) -0.0756(3) 0.1172(3) 0.024(2) Uiso 1 1 d .
O30 O 0.9291(4) 0.0040(3) 0.0998(3) 0.022(2) Uiso 1 1 d .
O31 O 0.8007(4) 0.0658(3) 0.1302(3) 0.019(2) Uiso 1 1 d .
O32 O 0.9282(4) 0.1808(3) 0.2142(3) 0.023(2) Uiso 1 1 d .
O33 O 1.0217(4) 0.0328(4) 0.1303(3) 0.028(3) Uiso 1 1 d .
O34 O 1.0208(4) 0.1387(4) 0.1982(3) 0.030(3) Uiso 1 1 d .
O35 O 0.8694(10) 0.1250 0.1250 0.065(7) Uiso 1 2 d S
O36 O 0.7292(6) 0.1250 0.1250 0.026(3) Uiso 1 2 d S
O1W O 0.0080(5) 0.0229(5) 0.0573(4) 0.044(3) Uiso 1 1 d .
O2W O 0.8750 0.3750 0.1892(4) 0.027(3) Uiso 1 2 d S
O3W O 0.9483(5) 0.3998(5) 0.1064(4) 0.047(4) Uiso 1 1 d .
O4W O 0.0458(9) 0.1250 0.1250 0.054(6) Uiso 1 2 d S
O5W O 0.7925(6) 0.1678(5) 0.8837(4) 0.048(4) Uiso 1 1 d .
O6W O 0.1250 0.2372(8) 0.1250 0.057(6) Uiso 1 2 d S
O7W O 0.0635(6) 0.3562(5) 0.0676(4) 0.051(4) Uiso 1 1 d .
O8W O 0.8253(8) 0.3104(7) 0.9234(6) 0.024(5) Uiso 0.50 1 d P
O9W O 0.0722(8) 0.2001(7) 0.9332(6) 0.023(4) Uiso 0.50 1 d P
O10W O 0.6370(7) 0.1190(7) 0.0423(6) 0.024(5) Uiso 0.50 1 d P
P1 P 0.91073(11) 0.05430(10) 0.19672(8) 0.0084(6) Uiso 1 1 d .
W1 W 0.867339(18) 0.041397(18) 0.281285(15) 0.01442(14) Uani 1 1 d .
W2 W 0.969931(18) -0.005378(18) 0.259176(16) 0.01501(14) Uani 1 1 d .
W3 W 0.867079(17) -0.042824(16) 0.226498(15) 0.01177(14) Uani 1 1 d .
W4 W 0.802933(17) 0.020152(16) 0.162168(14) 0.01114(14) Uani 1 1 d .
W5 W 0.802183(18) 0.102734(16) 0.216868(15) 0.01142(14) Uani 1 1 d .
W6 W 0.914692(19) 0.145903(17) 0.248105(16) 0.01626(14) Uani 1 1 d .
W7 W 1.015707(19) 0.09892(2) 0.228518(18) 0.01999(16) Uani 1 1 d .
W8 W 1.015980(19) 0.00671(2) 0.169081(17) 0.01872(15) Uani 1 1 d .
W9 W 0.915052(18) -0.027789(17) 0.135468(15) 0.01413(14) Uani 1 1 d .
W10 W 0.78988(3) 0.1250 0.1250 0.01368(17) Uani 1 2 d S

loop_
_atom_site_aniso_label
_atom_site_aniso_U_11
_atom_site_aniso_U_22
_atom_site_aniso_U_33
_atom_site_aniso_U_23
_atom_site_aniso_U_13
_atom_site_aniso_U_12
K1 0.0059(17) 0.025(2) 0.024(2) 0.0114(18) -0.0054(16) -0.0026(15)
K2 0.0182(15) 0.0246(16) 0.0318(19) -0.0034(14) -0.0047(14) -0.0054(12)
K3 0.0128(14) 0.0261(16) 0.0252(17) -0.0042(13) 0.0009(12) 0.0021(11)
K4 0.041(4) 0.031(4) 0.028(4) 0.006(3) -0.010(3) -0.006(3)
K5 0.042(5) 0.045(5) 0.065(7) -0.011(5) -0.020(5) 0.016(4)
K6 0.050(6) 0.099(9) 0.086(9) -0.067(8) 0.036(6) -0.039(6)
K7 0.026(4) 0.192(15) 0.019(4) -0.012(6) 0.001(3) -0.008(7)
K8 0.051(6) 0.071(8) 0.082(9) -0.007(7) 0.011(6) 0.003(6)
W1 0.0086(3) 0.0193(3) 0.0154(3) 0.0040(2) 0.00148(19) 0.00425(19)
W2 0.0058(2) 0.0186(3) 0.0206(3) 0.0033(2) -0.0018(2) 0.00333(18)
W3 0.0044(2) 0.0116(2) 0.0193(3) 0.00591(19) 0.00067(18) 0.00186(17)
W4 0.0065(2) 0.0105(2) 0.0164(3) 0.00315(19) -0.00005(18) 0.00272(17)
W5 0.0080(2) 0.0116(3) 0.0147(3) 0.00263(19) 0.00095(18) 0.00266(17)
W6 0.0127(3) 0.0151(3) 0.0210(3) -0.0023(2) -0.0012(2) -0.00079(19)
W7 0.0068(3) 0.0216(3) 0.0316(4) 0.0020(2) -0.0011(2) -0.00336(19)
W8 0.0059(3) 0.0261(3) 0.0241(3) 0.0009(2) 0.0050(2) 0.0027(2)
W9 0.0097(2) 0.0147(3) 0.0180(3) -0.0003(2) 0.00218(19) 0.00459(18)
W10 0.0087(3) 0.0147(4) 0.0177(4) 0.0070(3) 0.000 0.000

loop_
_atom_type_symbol
_atom_type_description
_atom_type_scat_dispersion_real
_atom_type_scat_dispersion_imag
_atom_type_scat_source
O O 0.0106 0.0060 'International Tables Vol C Tables 4.2.6.8 and 6.1.1.4'
Na Na 0.0362 0.0249 'International Tables Vol C Tables 4.2.6.8 and 6.1.1.4'
P P 0.1023 0.0942 'International Tables Vol C Tables 4.2.6.8 and 6.1.1.4'
K K 0.2009 0.2494 'International Tables Vol C Tables 4.2.6.8 and 6.1.1.4'
W W -0.8490 6.8722 'International Tables Vol C Tables 4.2.6.8 and 6.1.1.4'

loop_
_geom_angle_atom_site_label_1
_geom_angle_atom_site_label_2
_geom_angle_atom_site_label_3
_geom_angle
_geom_angle_site_symmetry_1
_geom_angle_site_symmetry_3
O5 K1 O5 180.0(4) 8_544 28_665
O5 K1 O13 57.0(3) 8_544 8_544
O5 K1 O13 123.0(3) 28_665 8_544
O5 K1 O13 123.0(3) 8_544 28_665
O5 K1 O13 57.0(3) 28_665 28_665
O13 K1 O13 179.996(1) 8_544 28_665
O5 K1 O8 124.3(3) 8_544 28_665
O5 K1 O8 55.7(3) 28_665 28_665
O13 K1 O8 112.0(3) 8_544 28_665
O13 K1 O8 68.0(3) 28_665 28_665
O5 K1 O8 55.7(3) 8_544 8_544
O5 K1 O8 124.3(3) 28_665 8_544
O13 K1 O8 68.0(3) 8_544 8_544
O13 K1 O8 112.0(3) 28_665 8_544
O8 K1 O8 179.997(1) 28_665 8_544
O5 K1 O15 94.1(3) 8_544 8_544
O5 K1 O15 85.9(3) 28_665 8_544
O13 K1 O15 55.0(3) 8_544 8_544
O13 K1 O15 125.0(3) 28_665 8_544
O8 K1 O15 125.2(2) 28_665 8_544
O8 K1 O15 54.8(2) 8_544 8_544
O5 K1 O15 85.9(3) 8_544 28_665
O5 K1 O15 94.1(3) 28_665 28_665
O13 K1 O15 125.0(3) 8_544 28_665
O13 K1 O15 55.0(3) 28_665 28_665
O8 K1 O15 54.8(2) 28_665 28_665
O8 K1 O15 125.2(2) 8_544 28_665
O15 K1 O15 179.999(1) 8_544 28_665
O5 K1 W3 30.4(2) 8_544 8_544
O5 K1 W3 149.6(2) 28_665 8_544
O13 K1 W3 31.0(2) 8_544 8_544
O13 K1 W3 149.0(2) 28_665 8_544
O8 K1 W3 110.72(18) 28_665 8_544
O8 K1 W3 69.28(18) 8_544 8_544
O15 K1 W3 82.19(17) 8_544 8_544
O15 K1 W3 97.81(17) 28_665 8_544
O5 K1 W3 149.6(2) 8_544 28_665
O5 K1 W3 30.4(2) 28_665 28_665
O13 K1 W3 149.0(2) 8_544 28_665
O13 K1 W3 31.0(2) 28_665 28_665
O8 K1 W3 69.28(18) 28_665 28_665
O8 K1 W3 110.72(18) 8_544 28_665
O15 K1 W3 97.81(17) 8_544 28_665
O15 K1 W3 82.19(17) 28_665 28_665
W3 K1 W3 180.0 8_544 28_665
O5 K1 W4 81.0(2) 8_544 8_544
O5 K1 W4 99.0(2) 28_665 8_544
O13 K1 W4 28.1(2) 8_544 8_544
O13 K1 W4 151.8(2) 28_665 8_544
O8 K1 W4 112.64(18) 28_665 8_544
O8 K1 W4 67.36(18) 8_544 8_544
O15 K1 W4 30.02(17) 8_544 8_544
O15 K1 W4 149.98(17) 28_665 8_544
W3 K1 W4 58.803(13) 8_544 8_544
W3 K1 W4 121.196(13) 28_665 8_544
O5 K1 W4 99.0(2) 8_544 28_665
O5 K1 W4 81.0(2) 28_665 28_665
O13 K1 W4 151.9(2) 8_544 28_665
O13 K1 W4 28.2(2) 28_665 28_665
O8 K1 W4 67.36(18) 28_665 28_665
O8 K1 W4 112.64(18) 8_544 28_665
O15 K1 W4 149.98(17) 8_544 28_665
O15 K1 W4 30.02(17) 28_665 28_665
W3 K1 W4 121.197(13) 8_544 28_665
W3 K1 W4 58.804(13) 28_665 28_665
W4 K1 W4 179.999(1) 8_544 28_665
O16 K2 O1 72.0(3) 28_665 8_544
O16 K2 O7W 83.5(4) 28_665 2
O1 K2 O7W 133.8(4) 8_544 2
O16 K2 O3W 133.0(4) 28_665 2_655
O1 K2 O3W 81.4(4) 8_544 2_655
O7W K2 O3W 88.3(5) 2 2_655
O16 K2 O12 130.0(3) 28_665 7_654
O1 K2 O12 92.4(3) 8_544 7_654
O7W K2 O12 132.3(4) 2 7_654
O3W K2 O12 88.1(4) 2_655 7_654
O16 K2 O11 88.6(3) 28_665 7_654
O1 K2 O11 133.2(3) 8_544 7_654
O7W K2 O11 82.9(4) 2 7_654
O3W K2 O11 136.1(4) 2_655 7_654
O12 K2 O11 67.9(3) 7_654 7_654
O16 K2 O27 140.1(3) 28_665 7_654
O1 K2 O27 144.2(3) 8_544 7_654
O7W K2 O27 76.2(4) 2 7_654
O3W K2 O27 80.8(4) 2_655 7_654
O12 K2 O27 56.3(3) 7_654 7_654
O11 K2 O27 55.4(3) 7_654 7_654
O16 K2 O4 74.1(3) 28_665 7_654
O1 K2 O4 78.2(3) 8_544 7_654
O7W K2 O4 132.1(4) 2 7_654
O3W K2 O4 137.4(4) 2_655 7_654
O12 K2 O4 56.1(3) 7_654 7_654
O11 K2 O4 55.4(3) 7_654 7_654
O27 K2 O4 94.7(3) 7_654 7_654
O16 K2 W3 101.3(3) 28_665 7_654
O1 K2 W3 74.1(2) 8_544 7_654
O7W K2 W3 150.7(4) 2 7_654
O3W K2 W3 107.8(3) 2_655 7_654
O12 K2 W3 29.7(2) 7_654 7_654
O11 K2 W3 68.5(2) 7_654 7_654
O27 K2 W3 82.2(2) 7_654 7_654
O4 K2 W3 30.3(2) 7_654 7_654
O16 K2 W2 71.4(2) 28_665 7_654
O1 K2 W2 106.7(3) 8_544 7_654
O7W K2 W2 101.3(3) 2 7_654
O3W K2 W2 155.1(3) 2_655 7_654
O12 K2 W2 68.4(2) 7_654 7_654
O11 K2 W2 27.1(2) 7_654 7_654
O27 K2 W2 79.3(2) 7_654 7_654
O4 K2 W2 31.5(2) 7_654 7_654
W3 K2 W2 54.67(5) 7_654 7_654
O16 K2 W9 154.6(3) 28_665 7_654
O1 K2 W9 115.5(2) 8_544 7_654
O7W K2 W9 103.4(4) 2 7_654
O3W K2 W9 72.1(3) 2_655 7_654
O12 K2 W9 31.6(2) 7_654 7_654
O11 K2 W9 68.5(2) 7_654 7_654
O27 K2 W9 28.9(2) 7_654 7_654
O4 K2 W9 83.6(2) 7_654 7_654
W3 K2 W9 60.98(5) 7_654 7_654
W2 K2 W9 83.26(7) 7_654 7_654
O16 K2 W8 112.8(3) 28_665 7_654
O1 K2 W8 157.8(3) 8_544 7_654
O7W K2 W8 68.0(3) 2 7_654
O3W K2 W8 106.4(3) 2_655 7_654
O12 K2 W8 67.6(2) 7_654 7_654
O11 K2 W8 31.2(2) 7_654 7_654
O27 K2 W8 27.4(2) 7_654 7_654
O4 K2 W8 82.4(2) 7_654 7_654
W3 K2 W8 83.69(7) 7_654 7_654
W2 K2 W8 57.92(6) 7_654 7_654
W9 K2 W8 50.95(5) 7_654 7_654
O3 K3 O9W 74.1(5) 8_445 .
O3 K3 O32 127.7(3) 8_445 23_556
O9W K3 O32 122.3(5) . 23_556
O3 K3 O31 88.4(3) 8_445 18_566
O9W K3 O31 102.0(5) . 18_566
O32 K3 O31 127.3(3) 23_556 18_566
O3 K3 O25 74.2(3) 8_445 23_556
O9W K3 O25 140.6(5) . 23_556
O32 K3 O25 95.7(3) 23_556 23_556
O31 K3 O25 54.4(3) 18_566 23_556
O3 K3 K8 69.5(4) 8_445 18_567
O9W K3 K8 70.3(5) . 18_567
O32 K3 K8 71.6(3) 23_556 18_567
O31 K3 K8 157.8(3) 18_566 18_567
O25 K3 K8 118.4(4) 23_556 18_567
O3 K3 O30 154.6(3) 8_445 18_566
O9W K3 O30 80.5(5) . 18_566
O32 K3 O30 67.8(3) 23_556 18_566
O31 K3 O30 96.0(3) 18_566 18_566
O25 K3 O30 128.1(3) 23_556 18_566
K8 K3 O30 102.9(3) 18_567 18_566
O3 K3 O17 82.4(3) 8_445 23_556
O9W K3 O17 141.7(5) . 23_556
O32 K3 O17 53.6(3) 23_556 23_556
O31 K3 O17 107.2(3) 18_566 23_556
O25 K3 O17 53.7(3) 23_556 23_556
K8 K3 O17 73.3(3) 18_567 23_556
O30 K3 O17 119.5(3) 18_566 23_556
O3 K3 O28 114.4(3) 8_445 18_566
O9W K3 O28 67.1(5) . 18_566
O32 K3 O28 117.6(3) 23_556 18_566
O31 K3 O28 53.2(3) 18_566 18_566
O25 K3 O28 106.4(3) 23_556 18_566
K8 K3 O28 133.5(3) 18_567 18_566
O30 K3 O28 52.6(3) 18_566 18_566
O17 K3 O28 151.2(3) 23_556 18_566
O3 K3 W6 104.1(3) 8_445 23_556
O9W K3 W6 130.9(5) . 23_556
O32 K3 W6 25.3(2) 23_556 23_556
O31 K3 W6 127.1(2) 18_566 23_556
O25 K3 W6 79.7(2) 23_556 23_556
K8 K3 W6 63.8(3) 18_567 23_556
O30 K3 W6 93.1(2) 18_566 23_556
O17 K3 W6 29.69(19) 23_556 23_556
O28 K3 W6 141.3(2) 18_566 23_556
O3 K3 W10 85.4(2) 8_445 18_566
O9W K3 W10 127.2(5) . 18_566
O32 K3 W10 108.9(2) 23_556 18_566
O31 K3 W10 28.0(2) 18_566 18_566
O25 K3 W10 27.4(2) 23_556 18_566
K8 K3 W10 144.7(3) 18_567 18_566
O30 K3 W10 109.8(2) 18_566 18_566
O17 K3 W10 79.2(2) 23_556 18_566
O28 K3 W10 79.01(19) 18_566 18_566
W6 K3 W10 100.93(8) 23_556 18_566
O3 K3 W4 95.7(2) 8_445 18_566
O9W K3 W4 78.3(5) . 18_566
O32 K3 W4 134.4(2) 23_556 18_566
O31 K3 W4 27.8(2) 18_566 18_566
O25 K3 W4 82.1(2) 23_556 18_566
K8 K3 W4 147.8(3) 18_567 18_566
O30 K3 W4 78.1(2) 18_566 18_566
O17 K3 W4 134.7(2) 23_556 18_566
O28 K3 W4 27.50(18) 18_566 18_566
W6 K3 W4 148.18(10) 23_556 18_566
W10 K3 W4 55.62(5) 18_566 18_566
O34 K4 O33 95.5(5) 8_544 .
O34 K4 O32 68.3(4) 8_544 8_544
O33 K4 O32 119.4(5) . 8_544
O34 K4 O30 119.1(5) 8_544 .
O33 K4 O30 67.8(4) . .
O32 K4 O30 71.3(4) 8_544 .
O34 K4 O4W 64.9(4) 8_544 1_655
O33 K4 O4W 66.4(4) . 1_655
O32 K4 O4W 133.2(4) 8_544 1_655
O30 K4 O4W 134.2(4) . 1_655
O34 K4 O1W 61.0(4) 8_544 1_655
O33 K4 O1W 61.4(4) . 1_655
O32 K4 O1W 59.8(4) 8_544 1_655
O30 K4 O1W 59.8(4) . 1_655
O4W K4 O1W 96.5(5) 1_655 1_655
O34 K4 O35 130.1(4) 8_544 .
O33 K4 O35 132.6(4) . .
O32 K4 O35 92.9(4) 8_544 .
O30 K4 O35 94.8(4) . .
O4W K4 O35 116.9(5) 1_655 .
O1W K4 O35 146.5(5) 1_655 .
O34 K4 K4 101.3(4) 8_544 8_544
O33 K4 K4 104.4(4) . 8_544
O32 K4 K4 135.4(4) 8_544 8_544
O30 K4 K4 139.1(4) . 8_544
O4W K4 K4 57.1(3) 1_655 8_544
O1W K4 K4 153.5(3) 1_655 8_544
O35 K4 K4 59.9(3) . 8_544
O34 K4 O24 151.8(5) 8_544 .
O33 K4 O24 56.3(3) . .
O32 K4 O24 123.6(4) 8_544 .
O30 K4 O24 54.9(3) . .
O4W K4 O24 98.8(3) 1_655 .
O1W K4 O24 100.8(4) 1_655 .
O35 K4 O24 77.3(3) . .
K4 K4 O24 86.7(4) 8_544 .
O34 K4 O23 55.4(4) 8_544 8_544
O33 K4 O23 150.9(5) . 8_544
O32 K4 O23 54.3(3) 8_544 8_544
O30 K4 O23 123.6(4) . 8_544
O4W K4 O23 96.9(3) 1_655 8_544
O1W K4 O23 99.3(4) 1_655 8_544
O35 K4 O23 75.8(3) . 8_544
K4 K4 O23 83.5(3) 8_544 8_544
O24 K4 O23 152.8(4) . 8_544
O34 K4 K3 114.9(4) 8_544 30_656
O33 K4 K3 115.8(4) . 30_656
O32 K4 K3 46.6(3) 8_544 30_656
O30 K4 K3 48.0(3) . 30_656
O4W K4 K3 177.8(4) 1_655 30_656
O1W K4 K3 85.2(4) 1_655 30_656
O35 K4 K3 61.3(3) . 30_656
K4 K4 K3 121.15(14) 8_544 30_656
O24 K4 K3 82.2(2) . 30_656
O23 K4 K3 81.4(2) 8_544 30_656
O34 K4 W8 115.0(4) 8_544 .
O33 K4 W8 19.9(3) . .
O32 K4 W8 128.2(3) 8_544 .
O30 K4 W8 62.7(3) . .
O4W K4 W8 74.46(19) 1_655 .
O1W K4 W8 76.7(3) 1_655 .
O35 K4 W8 112.7(2) . .
K4 K4 W8 96.0(3) 8_544 .
O24 K4 W8 36.76(19) . .
O23 K4 W8 169.8(3) 8_544 .
K3 K4 W8 107.39(19) 30_656 .
O20 K5 K8 78.6(4) 8_444 18_566
O20 K5 O34 127.1(5) 8_444 11_554
K8 K5 O34 153.9(5) 18_566 11_554
O20 K5 O20 77.9(5) 8_444 11_554
K8 K5 O20 140.6(6) 18_566 11_554
O34 K5 O20 55.5(4) 11_554 11_554
O20 K5 O1W 177.5(5) 8_444 14_445
K8 K5 O1W 99.5(5) 18_566 14_445
O34 K5 O1W 54.9(4) 11_554 14_445
O20 K5 O1W 104.6(5) 11_554 14_445
O20 K5 W7 104.8(4) 8_444 11_554
K8 K5 W7 156.5(5) 18_566 11_554
O34 K5 W7 28.1(3) 11_554 11_554
O20 K5 W7 28.1(3) 11_554 11_554
O1W K5 W7 77.6(3) 14_445 11_554
O20 K5 K5 47.7(4) 8_444 14_445
K8 K5 K5 126.1(5) 18_566 14_445
O34 K5 K5 79.9(4) 11_554 14_445
O20 K5 K5 44.1(3) 11_554 14_445
O1W K5 K5 134.0(4) 14_445 14_445
W7 K5 K5 63.1(2) 11_554 14_445
O20 K5 W7 21.4(3) 8_444 8_444
K8 K5 W7 73.7(3) 18_566 8_444
O34 K5 W7 131.6(4) 11_554 8_444
O20 K5 W7 93.9(4) 11_554 8_444
O1W K5 W7 156.5(4) 14_445 8_444
W7 K5 W7 117.6(3) 11_554 8_444
K5 K5 W7 54.7(3) 14_445 8_444
O20 K5 K4 146.7(4) 8_444 14_545
K8 K5 K4 132.4(4) 18_566 14_545
O34 K5 K4 25.1(3) 11_554 14_545
O20 K5 K4 80.5(3) 11_554 14_545
O1W K5 K4 34.7(3) 14_445 14_545
W7 K5 K4 52.86(15) 11_554 14_545
K5 K5 K4 99.6(3) 14_445 14_545
W7 K5 K4 140.1(3) 8_444 14_545
O10W K6 O10W 8.1(5) . 14_545
O10W K6 O36 126.2(9) . .
O10W K6 O36 119.2(7) 14_545 .
O10W K6 O16 96.9(10) . 8_544
O10W K6 O16 102.9(8) 14_545 8_544
O36 K6 O16 99.7(5) . 8_544
O10W K6 O4 72.2(8) . 27
O10W K6 O4 79.3(7) 14_545 27
O36 K6 O4 161.4(7) . 27
O16 K6 O4 72.7(4) 8_544 27
O10W K6 O3 129.3(9) . 27
O10W K6 O3 136.9(7) 14_545 27
O36 K6 O3 103.6(6) . 27
O16 K6 O3 62.9(4) 8_544 27
O4 K6 O3 57.8(3) 27 27
O10W K6 O8W 65.7(10) . 29_656
O10W K6 O8W 61.7(8) 14_545 29_656
O36 K6 O8W 65.9(5) . 29_656
O16 K6 O8W 83.7(6) 8_544 29_656
O4 K6 O8W 128.3(8) 27 29_656
O3 K6 O8W 143.5(6) 27 29_656
O10W K6 O25 138.7(10) . 8_544
O10W K6 O25 140.0(8) 14_545 8_544
O36 K6 O25 52.3(4) . 8_544
O16 K6 O25 51.6(3) 8_544 8_544
O4 K6 O25 113.2(4) 27 8_544
O3 K6 O25 65.0(4) 27 8_544
O8W K6 O25 83.1(5) 29_656 8_544
O10W K6 W2 104.8(8) . 27
O10W K6 W2 111.6(6) 14_545 27
O36 K6 W2 129.0(6) . 27
O16 K6 W2 72.0(3) 8_544 27
O4 K6 W2 32.8(2) 27 27
O3 K6 W2 27.0(2) 27 27
O8W K6 W2 152.9(6) 29_656 27
O25 K6 W2 90.8(3) 8_544 27
O10W K6 W5 111.7(10) . 8_544
O10W K6 W5 115.6(7) 14_545 8_544
O36 K6 W5 76.0(3) . 8_544
O16 K6 W5 23.7(2) 8_544 8_544
O4 K6 W5 95.2(4) 27 8_544
O3 K6 W5 68.6(3) 27 8_544
O8W K6 W5 74.9(5) 29_656 8_544
O25 K6 W5 30.1(2) 8_544 8_544
W2 K6 W5 86.6(2) 27 8_544
O10W K6 W10 141.6(9) . .
O10W K6 W10 136.8(6) 14_545 .
O36 K6 W10 23.9(3) . .
O16 K6 W10 79.4(3) 8_544 .
O4 K6 W10 139.2(4) 27 .
O3 K6 W10 83.2(4) 27 .
O8W K6 W10 76.0(5) 29_656 .
O25 K6 W10 29.0(2) 8_544 .
W2 K6 W10 110.1(4) 27 .
W5 K6 W10 56.15(15) 8_544 .
O10W K6 K7 117.9(9) . 32_655
O10W K6 K7 115.2(6) 14_545 32_655
O36 K6 K7 84.4(4) . 32_655
O16 K6 K7 133.6(5) 8_544 32_655
O4 K6 K7 88.8(4) 27 32_655
O3 K6 K7 71.1(4) 27 32_655
O8W K6 K7 137.0(6) 29_656 32_655
O25 K6 K7 103.3(5) 8_544 32_655
W2 K6 K7 70.1(3) 27 32_655
W5 K6 K7 128.9(4) 8_544 32_655
W10 K6 K7 89.4(4) . 32_655
K7 K7 O5W 108.0(5) 3_656 .
K7 K7 O6 108.2(5) 3_656 6_645
O5W K7 O6 101.7(6) . 6_645
K7 K7 O2 69.1(4) 3_656 8_545
O5W K7 O2 54.6(5) . 8_545
O6 K7 O2 150.2(8) 6_645 8_545
K7 K7 O14 137.2(6) 3_656 28_666
O5W K7 O14 60.8(5) . 28_666
O6 K7 O14 114.4(4) 6_645 28_666
O2 K7 O14 72.3(4) 8_545 28_666
K7 K7 O2 57.1(4) 3_656 6_645
O5W K7 O2 95.9(6) . 6_645
O6 K7 O2 55.9(3) 6_645 6_645
O2 K7 O2 104.6(6) 8_545 6_645
O14 K7 O2 154.1(7) 28_666 6_645
K7 K7 O8W 80.7(5) 3_656 .
O5W K7 O8W 113.2(6) . .
O6 K7 O8W 139.5(8) 6_645 .
O2 K7 O8W 70.3(5) 8_545 .
O14 K7 O8W 69.4(5) 28_666 .
O2 K7 O8W 134.8(6) 6_645 .
K7 K7 W1 82.5(4) 3_656 6_645
O5W K7 W1 98.4(6) . 6_645
O6 K7 W1 28.6(2) 6_645 6_645
O2 K7 W1 127.9(6) 8_545 6_645
O14 K7 W1 137.5(4) 28_666 6_645
O2 K7 W1 27.4(2) 6_645 6_645
O8W K7 W1 147.5(6) . 6_645
K7 K7 K6 106.0(3) 3_656 28_666
O5W K7 K6 145.7(5) . 28_666
O6 K7 K6 62.8(4) 6_645 28_666
O2 K7 K6 147.1(6) 8_545 28_666
O14 K7 K6 96.4(5) 28_666 28_666
O2 K7 K6 98.5(4) 6_645 28_666
O8W K7 K6 76.8(6) . 28_666
W1 K7 K6 81.4(3) 6_645 28_666
O18 K8 K5 103.7(5) 8_545 30_656
O18 K8 K3 97.5(5) 8_545 30_657
K5 K8 K3 127.7(6) 30_656 30_657
O18 K8 O22 70.2(5) 8_545 27_556
K5 K8 O22 89.3(5) 30_656 27_556
K3 K8 O22 143.0(5) 30_657 27_556
O18 K8 O3 115.3(5) 8_545 27_556
K5 K8 O3 140.6(6) 30_656 27_556
K3 K8 O3 53.7(3) 30_657 27_556
O22 K8 O3 99.0(5) 27_556 27_556
O18 K8 O9W 147.9(7) 8_545 30_657
K5 K8 O9W 87.2(6) 30_656 30_657
K3 K8 O9W 53.9(5) 30_657 30_657
O22 K8 O9W 141.0(6) 27_556 30_657
O3 K8 O9W 62.4(5) 27_556 30_657
O18 K8 O11 104.4(5) 8_545 27_556
K5 K8 O11 116.8(5) 30_656 27_556
K3 K8 O11 102.8(4) 30_657 27_556
O22 K8 O11 51.1(4) 27_556 27_556
O3 K8 O11 49.9(3) 27_556 27_556
O9W K8 O11 96.9(5) 30_657 27_556
O18 K8 O32 51.4(4) 8_545 8_545
K5 K8 O32 108.3(5) 30_656 8_545
K3 K8 O32 53.5(3) 30_657 8_545
O22 K8 O32 121.3(5) 27_556 8_545
O3 K8 O32 100.0(4) 27_556 8_545
O9W K8 O32 96.6(6) 30_657 8_545
O11 K8 O32 133.4(5) 27_556 8_545
O18 K8 O21 121.0(6) 8_545 27_556
K5 K8 O21 71.3(4) 30_656 27_556
K3 K8 O21 133.1(5) 30_657 27_556
O22 K8 O21 51.3(4) 27_556 27_556
O3 K8 O21 84.1(4) 27_556 27_556
O9W K8 O21 91.1(5) 30_657 27_556
O11 K8 O21 45.7(3) 27_556 27_556
O32 K8 O21 172.3(5) 8_545 27_556
O18 K8 W6 26.9(3) 8_545 8_545
K5 K8 W6 118.5(4) 30_656 8_545
K3 K8 W6 70.7(3) 30_657 8_545
O22 K8 W6 93.6(4) 27_556 8_545
O3 K8 W6 99.5(4) 27_556 8_545
O9W K8 W6 121.9(6) 30_657 8_545
O11 K8 W6 111.9(4) 27_556 8_545
O32 K8 W6 28.6(2) 8_545 8_545
O21 K8 W6 144.6(5) 27_556 8_545
O18 K8 W2 124.0(5) 8_545 27_556
K5 K8 W2 122.3(5) 30_656 27_556
K3 K8 W2 79.5(3) 30_657 27_556
O22 K8 W2 79.6(4) 27_556 27_556
O3 K8 W2 26.6(2) 27_556 27_556
O9W K8 W2 69.8(5) 30_657 27_556
O11 K8 W2 28.61(19) 27_556 27_556
O32 K8 W2 125.9(4) 8_545 27_556
O21 K8 W2 57.6(3) 27_556 27_556
W6 K8 W2 118.6(3) 8_545 27_556
O18 K8 W8 95.0(5) 8_545 27_556
K5 K8 W8 89.7(4) 30_656 27_556
K3 K8 W8 135.6(4) 30_657 27_556
O22 K8 W8 25.6(3) 27_556 27_556
O3 K8 W8 82.5(3) 27_556 27_556
O9W K8 W8 115.5(5) 30_657 27_556
O11 K8 W8 32.8(2) 27_556 27_556
O32 K8 W8 144.2(5) 8_545 27_556
O21 K8 W8 29.4(2) 27_556 27_556
W6 K8 W8 115.6(4) 8_545 27_556
W2 K8 W8 58.5(2) 27_556 27_556
W3 O1 K2 143.6(6) . 8_544
W1 O2 K7 143.7(6) . 8_545
W1 O2 K7 97.5(5) . 6_644
K7 O2 K7 53.7(4) 8_545 6_644
W2 O3 K3 147.1(6) . 8_645
W2 O3 K6 99.2(5) . 19_656
K3 O3 K6 113.7(4) 8_645 19_656
W2 O3 K8 94.0(5) . 19_655
K3 O3 K8 56.8(3) 8_645 19_655
K6 O3 K8 151.9(5) 19_656 19_655
W3 O4 W2 123.7(5) . .
W3 O4 K6 130.0(5) . 19_656
W2 O4 K6 97.6(5) . 19_656
W3 O4 K2 98.2(4) . 7_644
W2 O4 K2 100.3(4) . 7_644
K6 O4 K2 101.0(4) 19_656 7_644
W3 O5 W1 122.7(5) . .
W3 O5 K1 103.8(4) . 8_544
W1 O5 K1 106.8(4) . 8_544
W1 O6 W2 122.7(5) . .
W1 O6 K7 105.9(5) . 6_644
W2 O6 K7 131.3(5) . 6_644
P1 O7 W2 124.7(5) . .
P1 O7 W1 124.5(5) . .
W2 O7 W1 91.4(3) . .
P1 O7 W3 123.7(5) . .
W2 O7 W3 91.6(3) . .
W1 O7 W3 91.0(3) . .
W5 O8 W1 146.5(5) . .
W5 O8 K1 107.4(4) . 8_544
W1 O8 K1 104.2(4) . 8_544
W1 O9 W6 154.6(6) . .
W2 O10 W7 148.5(6) . .
W2 O11 W8 146.1(5) . .
W2 O11 K2 107.4(4) . 7_644
W8 O11 K2 104.5(4) . 7_644
W2 O11 K8 89.5(4) . 19_655
W8 O11 K8 88.0(4) . 19_655
K2 O11 K8 113.4(4) 7_644 19_655
W3 O12 W9 154.7(6) . .
W3 O12 K2 100.4(4) . 7_644
W9 O12 K2 102.7(4) . 7_644
W4 O13 W3 148.0(5) . .
W4 O13 K1 107.4(4) . 8_544
W3 O13 K1 102.6(4) . 8_544
W4 O14 K7 146.6(7) . 32_655
W4 O15 W5 122.1(5) . .
W4 O15 K1 100.0(3) . 8_544
W5 O15 K1 101.1(3) . 8_544
W5 O16 K2 140.4(6) . 32_656
W5 O16 K6 114.1(6) . 8_544
K2 O16 K6 105.5(5) 32_656 8_544
W5 O17 W6 151.8(6) . .
W5 O17 K3 103.9(4) . 31_655
W6 O17 K3 99.6(4) . 31_655
W6 O18 K8 106.0(6) . 8_545
W6 O19 W7 121.3(6) . .
W7 O20 K5 123.5(6) . 8_644
W7 O20 K5 99.7(6) . 11_554
K5 O20 K5 88.2(5) 8_644 11_554
W7 O21 W8 159.4(7) . .
W7 O21 K8 98.8(5) . 19_655
W8 O21 K8 88.6(4) . 19_655
W8 O22 K8 104.3(6) . 19_655
P1 O23 W6 129.5(6) . .
P1 O23 W7 128.9(6) . .
W6 O23 W7 90.2(3) . .
P1 O23 K4 116.3(5) . 8_544
W6 O23 K4 91.8(3) . 8_544
W7 O23 K4 88.3(3) . 8_544
P1 O24 W9 128.6(5) . .
P1 O24 W8 127.9(5) . .
W9 O24 W8 90.3(3) . .
P1 O24 K4 116.2(5) . .
W9 O24 K4 93.8(3) . .
W8 O24 K4 89.4(3) . .
W10 O25 W5 145.1(6) . .
W10 O25 K3 107.5(4) . 31_655
W5 O25 K3 106.8(4) . 31_655
W10 O25 K6 90.7(4) . 8_544
W5 O25 K6 88.8(4) . 8_544
K3 O25 K6 101.6(4) 31_655 8_544
P1 O26 W4 127.7(5) . .
P1 O26 W5 128.2(5) . .
W4 O26 W5 89.8(3) . .
W8 O27 W9 121.0(5) . .
W8 O27 K2 109.1(4) . 7_644
W9 O27 K2 105.4(4) . 7_644
W4 O28 W9 154.4(6) . .
W4 O28 K3 102.3(4) . 30_656
W9 O28 K3 100.3(4) . 30_656
W9 O30 K4 127.4(6) . .
W9 O30 K3 111.1(5) . 30_656
K4 O30 K3 87.0(3) . 30_656
W4 O31 W10 145.1(6) . .
W4 O31 K3 107.1(4) . 30_656
W10 O31 K3 106.8(4) . 30_656
W6 O32 K4 129.3(6) . 8_544
W6 O32 K3 110.6(5) . 31_655
K4 O32 K3 89.0(4) 8_544 31_655
W6 O32 K8 84.7(5) . 8_545
K4 O32 K8 139.6(5) 8_544 8_545
K3 O32 K8 54.9(3) 31_655 8_545
W8 O33 K4 128.4(6) . .
W7 O34 K4 130.5(6) . 8_544
W7 O34 K5 100.7(6) . 11_554
K4 O34 K5 127.7(5) 8_544 11_554
W10 O35 K4 149.9(3) . 8_544
W10 O35 K4 149.9(3) . .
K4 O35 K4 60.3(6) 8_544 .
W10 O36 K6 115.2(4) . 8_544
W10 O36 K6 115.2(4) . .
K6 O36 K6 129.6(8) 8_544 .
K4 O1W K5 106.2(5) 1_455 14_445
K4 O4W K4 65.8(6) 1_455 8_444
K6 O8W K7 143.5(9) 29_656 .
K3 O9W K8 55.8(5) . 18_567
O10W O10W K6 152.9(8) 14_545 .
O10W O10W K6 19.0(6) 14_545 14_545
K6 O10W K6 134.0(12) . 14_545
O26 P1 O23 110.9(5) . .
O26 P1 O24 111.3(5) . .
O23 P1 O24 110.8(6) . .
O26 P1 O7 107.5(5) . .
O23 P1 O7 107.4(5) . .
O24 P1 O7 108.8(5) . .
O2 W1 O9 103.2(5) . .
O2 W1 O6 100.4(5) . .
O9 W1 O6 94.9(4) . .
O2 W1 O5 100.1(5) . .
O9 W1 O5 155.7(4) . .
O6 W1 O5 87.8(4) . .
O2 W1 O8 100.0(4) . .
O9 W1 O8 85.8(4) . .
O6 W1 O8 158.9(4) . .
O5 W1 O8 83.3(4) . .
O2 W1 O7 171.1(4) . .
O9 W1 O7 84.4(4) . .
O6 W1 O7 74.0(4) . .
O5 W1 O7 73.1(4) . .
O8 W1 O7 85.1(3) . .
O2 W1 K7 55.1(4) . 6_644
O9 W1 K7 100.2(4) . 6_644
O6 W1 K7 45.4(4) . 6_644
O5 W1 K7 98.8(4) . 6_644
O8 W1 K7 155.1(3) . 6_644
O7 W1 K7 119.4(3) . 6_644
O2 W1 K1 85.2(4) . 8_544
O9 W1 K1 131.4(3) . 8_544
O6 W1 K1 131.2(3) . 8_544
O5 W1 K1 43.9(3) . 8_544
O8 W1 K1 45.8(3) . 8_544
O7 W1 K1 93.4(2) . 8_544
K7 W1 K1 122.1(2) 6_644 8_544
O3 W2 O10 104.6(5) . .
O3 W2 O11 105.0(5) . .
O10 W2 O11 92.9(5) . .
O3 W2 O4 99.1(5) . .
O10 W2 O4 155.3(5) . .
O11 W2 O4 87.7(4) . .
O3 W2 O6 97.5(5) . .
O10 W2 O6 88.8(5) . .
O11 W2 O6 156.2(4) . .
O4 W2 O6 81.0(4) . .
O3 W2 O7 166.3(4) . .
O10 W2 O7 84.0(4) . .
O11 W2 O7 84.8(4) . .
O4 W2 O7 71.4(3) . .
O6 W2 O7 71.7(4) . .
O3 W2 K6 53.8(4) . 19_656
O10 W2 K6 146.4(4) . 19_656
O11 W2 K6 116.2(4) . 19_656
O4 W2 K6 49.6(4) . 19_656
O6 W2 K6 71.4(3) . 19_656
O7 W2 K6 113.5(3) . 19_656
O3 W2 K8 59.4(4) . 19_655
O10 W2 K8 68.7(4) . 19_655
O11 W2 K8 61.8(4) . 19_655
O4 W2 K8 131.7(3) . 19_655
O6 W2 K8 139.6(4) . 19_655
O7 W2 K8 134.3(3) . 19_655
K6 W2 K8 109.3(3) 19_656 19_655
O3 W2 K2 88.4(4) . 7_644
O10 W2 K2 138.4(4) . 7_644
O11 W2 K2 45.5(3) . 7_644
O4 W2 K2 48.2(3) . 7_644
O6 W2 K2 129.1(3) . 7_644
O7 W2 K2 92.0(2) . 7_644
K6 W2 K2 72.1(3) 19_656 7_644
K8 W2 K2 86.0(2) 19_655 7_644
O1 W3 O12 104.8(5) . .
O1 W3 O4 101.0(5) . .
O12 W3 O4 93.4(4) . .
O1 W3 O5 99.5(5) . .
O12 W3 O5 155.0(4) . .
O4 W3 O5 87.7(4) . .
O1 W3 O13 100.4(5) . .
O12 W3 O13 85.1(4) . .
O4 W3 O13 158.1(4) . .
O5 W3 O13 84.7(4) . .
O1 W3 O7 170.3(4) . .
O12 W3 O7 83.6(4) . .
O4 W3 O7 73.1(4) . .
O5 W3 O7 72.8(4) . .
O13 W3 O7 85.0(3) . .
O1 W3 K2 86.6(4) . 7_644
O12 W3 K2 49.9(3) . 7_644
O4 W3 K2 51.5(3) . 7_644
O5 W3 K2 138.9(3) . 7_644
O13 W3 K2 134.4(3) . 7_644
O7 W3 K2 95.4(2) . 7_644
O1 W3 K1 83.3(4) . 8_544
O12 W3 K1 131.3(3) . 8_544
O4 W3 K1 132.9(3) . 8_544
O5 W3 K1 45.8(3) . 8_544
O13 W3 K1 46.4(3) . 8_544
O7 W3 K1 95.0(2) . 8_544
K2 W3 K1 169.63(6) 7_644 8_544
O14 W4 O28 101.6(5) . .
O14 W4 O13 99.3(5) . .
O28 W4 O13 88.8(4) . .
O14 W4 O31 99.2(5) . .
O28 W4 O31 90.9(4) . .
O13 W4 O31 161.3(4) . .
O14 W4 O15 100.7(4) . .
O28 W4 O15 157.7(4) . .
O13 W4 O15 88.4(4) . .
O31 W4 O15 84.8(4) . .
O14 W4 O26 174.7(4) . .
O28 W4 O26 83.3(4) . .
O13 W4 O26 82.9(4) . .
O31 W4 O26 78.5(4) . .
O15 W4 O26 74.4(3) . .
O14 W4 K1 85.4(4) . 8_544
O28 W4 K1 133.0(3) . 8_544
O13 W4 K1 44.4(3) . 8_544
O31 W4 K1 134.3(3) . 8_544
O15 W4 K1 50.0(3) . 8_544
O26 W4 K1 92.9(2) . 8_544
O14 W4 K3 88.6(4) . 30_656
O28 W4 K3 50.2(3) . 30_656
O13 W4 K3 138.9(3) . 30_656
O31 W4 K3 45.1(3) . 30_656
O15 W4 K3 129.9(3) . 30_656
O26 W4 K3 92.9(2) . 30_656
K1 W4 K3 173.74(5) 8_544 30_656
O16 W5 O8 101.2(5) . .
O16 W5 O17 102.8(5) . .
O8 W5 O17 90.3(4) . .
O16 W5 O25 98.2(5) . .
O8 W5 O25 160.2(4) . .
O17 W5 O25 89.3(4) . .
O16 W5 O15 99.0(5) . .
O8 W5 O15 88.0(4) . .
O17 W5 O15 158.0(4) . .
O25 W5 O15 85.0(4) . .
O16 W5 O26 171.8(4) . .
O8 W5 O26 82.6(4) . .
O17 W5 O26 84.3(4) . .
O25 W5 O26 77.7(4) . .
O15 W5 O26 73.7(3) . .
O16 W5 K1 86.1(4) . 8_544
O8 W5 K1 44.7(3) . 8_544
O17 W5 K1 134.9(3) . 8_544
O25 W5 K1 133.7(3) . 8_544
O15 W5 K1 49.0(3) . 8_544
O26 W5 K1 91.7(2) . 8_544
O16 W5 K6 42.2(4) . 8_544
O8 W5 K6 134.6(4) . 8_544
O17 W5 K6 118.9(4) . 8_544
O25 W5 K6 61.2(4) . 8_544
O15 W5 K6 76.5(3) . 8_544
O26 W5 K6 130.6(3) . 8_544
K1 W5 K6 97.5(3) 8_544 8_544
O16 W5 K3 89.2(4) . 31_655
O8 W5 K3 138.6(3) . 31_655
O17 W5 K3 48.4(3) . 31_655
O25 W5 K3 45.2(3) . 31_655
O15 W5 K3 130.1(3) . 31_655
O26 W5 K3 92.7(2) . 31_655
K1 W5 K3 174.91(5) 8_544 31_655
K6 W5 K3 77.7(3) 8_544 31_655
O18 W6 O32 103.0(5) . .
O18 W6 O19 99.8(5) . .
O32 W6 O19 98.2(5) . .
O18 W6 O17 98.5(5) . .
O32 W6 O17 91.8(5) . .
O19 W6 O17 156.6(4) . .
O18 W6 O9 93.2(5) . .
O32 W6 O9 162.6(4) . .
O19 W6 O9 84.8(4) . .
O17 W6 O9 79.7(4) . .
O18 W6 O23 170.8(5) . .
O32 W6 O23 84.6(4) . .
O19 W6 O23 73.7(4) . .
O17 W6 O23 86.3(4) . .
O9 W6 O23 79.8(4) . .
O18 W6 K8 47.1(5) . 8_545
O32 W6 K8 66.7(4) . 8_545
O19 W6 K8 132.4(4) . 8_545
O17 W6 K8 71.1(3) . 8_545
O9 W6 K8 123.2(4) . 8_545
O23 W6 K8 142.1(3) . 8_545
O18 W6 K3 92.5(4) . 31_655
O32 W6 K3 44.1(4) . 31_655
O19 W6 K3 142.2(3) . 31_655
O17 W6 K3 50.7(3) . 31_655
O9 W6 K3 130.3(3) . 31_655
O23 W6 K3 96.6(3) . 31_655
K8 W6 K3 45.5(2) 8_545 31_655
O18 W6 K4 134.1(4) . 8_544
O32 W6 K4 31.3(4) . 8_544
O19 W6 K4 87.5(4) . 8_544
O17 W6 K4 90.2(3) . 8_544
O9 W6 K4 132.7(3) . 8_544
O23 W6 K4 53.3(3) . 8_544
K8 W6 K4 95.6(3) 8_545 8_544
K3 W6 K4 59.27(13) 31_655 8_544
O20 W7 O34 101.8(6) . .
O20 W7 O21 101.0(5) . .
O34 W7 O21 95.1(5) . .
O20 W7 O19 100.9(5) . .
O34 W7 O19 95.5(5) . .
O21 W7 O19 153.1(5) . .
O20 W7 O10 93.9(5) . .
O34 W7 O10 164.2(5) . .
O21 W7 O10 80.2(4) . .
O19 W7 O10 83.0(4) . .
O20 W7 O23 170.6(5) . .
O34 W7 O23 85.2(5) . .
O21 W7 O23 84.4(4) . .
O19 W7 O23 71.9(4) . .
O10 W7 O23 79.3(4) . .
O20 W7 K5 52.2(4) . 11_554
O34 W7 K5 51.2(4) . 11_554
O21 W7 K5 113.5(4) . 11_554
O19 W7 K5 92.3(4) . 11_554
O10 W7 K5 144.4(3) . 11_554
O23 W7 K5 132.6(3) . 11_554
O20 W7 K5 35.1(4) . 8_644
O34 W7 K5 94.3(4) . 8_644
O21 W7 K5 67.4(4) . 8_644
O19 W7 K5 136.1(4) . 8_644
O10 W7 K5 97.6(3) . 8_644
O23 W7 K5 151.7(3) . 8_644
K5 W7 K5 62.2(3) 11_554 8_644
O20 W7 K4 132.0(4) . 8_544
O34 W7 K4 30.3(4) . 8_544
O21 W7 K4 87.2(3) . 8_544
O19 W7 K4 89.6(3) . 8_544
O10 W7 K4 134.0(3) . 8_544
O23 W7 K4 55.3(3) . 8_544
K5 W7 K4 81.0(2) 11_554 8_544
K5 W7 K4 117.9(2) 8_644 8_544
O33 W8 O22 102.2(6) . .
O33 W8 O21 95.1(5) . .
O22 W8 O21 102.2(5) . .
O33 W8 O27 95.6(5) . .
O22 W8 O27 98.7(5) . .
O21 W8 O27 153.9(5) . .
O33 W8 O11 165.7(5) . .
O22 W8 O11 92.1(5) . .
O21 W8 O11 81.6(4) . .
O27 W8 O11 82.3(4) . .
O33 W8 O24 84.9(5) . .
O22 W8 O24 169.7(5) . .
O21 W8 O24 84.4(4) . .
O27 W8 O24 73.0(4) . .
O11 W8 O24 80.9(3) . .
O33 W8 K8 131.2(4) . 19_655
O22 W8 K8 50.1(5) . 19_655
O21 W8 K8 61.9(4) . 19_655
O27 W8 K8 124.4(4) . 19_655
O11 W8 K8 59.2(3) . 19_655
O24 W8 K8 129.6(3) . 19_655
O33 W8 K2 138.0(4) . 7_644
O22 W8 K2 80.5(4) . 7_644
O21 W8 K2 125.8(3) . 7_644
O27 W8 K2 43.4(3) . 7_644
O11 W8 K2 44.3(3) . 7_644
O24 W8 K2 89.3(2) . 7_644
K8 W8 K2 82.79(19) 19_655 7_644
O33 W8 K4 31.7(4) . .
O22 W8 K4 133.8(4) . .
O21 W8 K4 85.8(3) . .
O27 W8 K4 90.9(3) . .
O11 W8 K4 134.0(3) . .
O24 W8 K4 53.8(3) . .
K8 W8 K4 144.6(2) 19_655 .
K2 W8 K4 130.89(13) 7_644 .
O29 W9 O30 103.7(5) . .
O29 W9 O27 100.8(5) . .
O30 W9 O27 97.5(5) . .
O29 W9 O28 100.3(5) . .
O30 W9 O28 91.8(4) . .
O27 W9 O28 154.1(4) . .
O29 W9 O12 93.0(5) . .
O30 W9 O12 162.6(5) . .
O27 W9 O12 84.2(4) . .
O28 W9 O12 80.1(4) . .
O29 W9 O24 171.0(4) . .
O30 W9 O24 84.0(4) . .
O27 W9 O24 73.2(4) . .
O28 W9 O24 83.9(4) . .
O12 W9 O24 79.9(4) . .
O29 W9 K2 79.7(4) . 7_644
O30 W9 K2 142.0(4) . 7_644
O27 W9 K2 45.7(3) . 7_644
O28 W9 K2 125.3(3) . 7_644
O12 W9 K2 45.7(3) . 7_644
O24 W9 K2 91.4(2) . 7_644
O29 W9 K3 94.3(4) . 30_656
O30 W9 K3 44.2(4) . 30_656
O27 W9 K3 141.4(3) . 30_656
O28 W9 K3 50.5(3) . 30_656
O12 W9 K3 130.6(3) . 30_656
O24 W9 K3 94.5(2) . 30_656
K2 W9 K3 172.13(7) 7_644 30_656
O29 W9 K4 136.2(4) . .
O30 W9 K4 32.7(4) . .
O27 W9 K4 86.8(3) . .
O28 W9 K4 88.2(3) . .
O12 W9 K4 130.8(3) . .
O24 W9 K4 51.2(3) . .
K2 W9 K4 129.09(12) 7_644 .
K3 W9 K4 58.77(12) 30_656 .
O36 W10 O25 99.8(3) . .
O36 W10 O25 99.8(3) . 8_544
O25 W10 O25 160.5(6) . 8_544
O36 W10 O31 99.3(3) . .
O25 W10 O31 88.4(4) . .
O25 W10 O31 88.5(4) 8_544 .
O36 W10 O31 99.3(3) . 8_544
O25 W10 O31 88.5(4) . 8_544
O25 W10 O31 88.4(4) 8_544 8_544
O31 W10 O31 161.4(6) . 8_544
O36 W10 O35 180.000(1) . .
O25 W10 O35 80.2(3) . .
O25 W10 O35 80.2(3) 8_544 .
O31 W10 O35 80.7(3) . .
O31 W10 O35 80.7(3) 8_544 .
O36 W10 K6 40.96(15) . 8_544
O25 W10 K6 60.3(3) . 8_544
O25 W10 K6 138.7(4) 8_544 8_544
O31 W10 K6 106.8(4) . 8_544
O31 W10 K6 87.4(4) 8_544 8_544
O35 W10 K6 139.04(15) . 8_544
O36 W10 K6 40.97(15) . .
O25 W10 K6 138.7(4) . .
O25 W10 K6 60.3(3) 8_544 .
O31 W10 K6 87.4(4) . .
O31 W10 K6 106.8(4) 8_544 .
O35 W10 K6 139.03(15) . .
K6 W10 K6 81.9(3) 8_544 .
O36 W10 K3 113.64(5) . 30_656
O25 W10 K3 124.7(3) . 30_656
O25 W10 K3 45.2(3) 8_544 30_656
O31 W10 K3 45.2(3) . 30_656
O31 W10 K3 125.1(3) 8_544 30_656
O35 W10 K3 66.36(5) . 30_656
K6 W10 K3 145.4(2) 8_544 30_656
K6 W10 K3 77.45(18) . 30_656
O36 W10 K3 113.64(5) . 31_655
O25 W10 K3 45.2(3) . 31_655
O25 W10 K3 124.7(3) 8_544 31_655
O31 W10 K3 125.1(3) . 31_655
O31 W10 K3 45.2(3) 8_544 31_655
O35 W10 K3 66.36(5) . 31_655
K6 W10 K3 77.45(18) 8_544 31_655
K6 W10 K3 145.4(2) . 31_655
K3 W10 K3 132.73(10) 30_656 31_655

loop_
_geom_bond_atom_site_label_1
_geom_bond_atom_site_label_2
_geom_bond_distance
_geom_bond_site_symmetry_2
K1 O5 2.756(10) 8_544
K1 O5 2.756(10) 28_665
K1 O13 2.771(10) 8_544
K1 O13 2.771(10) 28_665
K1 O8 2.814(9) 28_665
K1 O8 2.814(9) 8_544
K1 O15 2.937(9) 8_544
K1 O15 2.937(9) 28_665
K1 W3 3.7327(11) 8_544
K1 W3 3.7328(11) 28_665
K1 W4 3.7773(12) 8_544
K1 W4 3.7773(12) 28_665
K2 O16 2.705(12) 28_665
K2 O1 2.761(11) 8_544
K2 O7W 2.777(17) 2
K2 O3W 2.794(16) 2_655
K2 O12 2.833(11) 7_654
K2 O11 2.841(10) 7_654
K2 O27 2.866(11) 7_654
K2 O4 2.879(11) 7_654
K2 W3 3.643(4) 7_654
K2 W2 3.800(4) 7_654
K2 W9 3.862(4) 7_654
K2 W8 3.937(4) 7_654
K3 O3 2.809(12) 8_445
K3 O9W 2.85(2) .
K3 O32 2.866(12) 23_556
K3 O31 2.902(11) 18_566
K3 O25 2.911(11) 23_556
K3 K8 2.917(14) 18_567
K3 O30 2.931(11) 18_566
K3 O17 3.026(11) 23_556
K3 O28 3.077(10) 18_566
K3 W6 3.857(3) 23_556
K3 W10 3.915(4) 18_566
K3 W4 3.915(4) 18_566
K4 O34 2.650(15) 8_544
K4 O33 2.663(15) .
K4 O32 2.755(14) 8_544
K4 O30 2.791(13) .
K4 O4W 2.84(2) 1_655
K4 O1W 2.936(18) 1_655
K4 O35 3.08(3) .
K4 K4 3.092(17) 8_544
K4 O24 3.207(12) .
K4 O23 3.291(13) 8_544
K4 K3 3.942(9) 30_656
K4 W8 3.971(8) .
K5 O20 2.728(16) 8_444
K5 K8 2.803(16) 18_566
K5 O34 2.870(16) 11_554
K5 O20 2.901(16) 11_554
K5 O1W 3.254(18) 14_445
K5 W7 3.618(9) 11_554
K5 K5 3.92(2) 14_445
K5 W7 3.952(11) 8_444
K5 K4 4.955(13) 14_545
K6 O10W 1.82(3) .
K6 O10W 2.54(3) 14_545
K6 O36 2.816(14) .
K6 O16 2.837(16) 8_544
K6 O4 2.839(14) 27
K6 O3 3.020(17) 27
K6 O8W 3.04(3) 29_656
K6 O25 3.376(15) 8_544
K6 W2 3.694(11) 27
K6 W5 3.853(10) 8_544
K6 W10 3.887(13) .
K6 K7 3.90(2) 32_655
K7 K7 2.658(19) 3_656
K7 O5W 2.70(2) .
K7 O6 2.758(14) 6_645
K7 O2 2.769(17) 8_545
K7 O14 2.813(14) 28_666
K7 O2 3.079(16) 6_645
K7 O8W 3.14(3) .
K7 W1 3.722(10) 6_645
K7 K6 3.90(2) 28_666
K8 O18 2.795(19) 8_545
K8 K5 2.803(16) 30_656
K8 K3 2.917(14) 30_657
K8 O22 3.07(2) 27_556
K8 O3 3.265(17) 27_556
K8 O9W 3.32(3) 30_657
K8 O11 3.336(16) 27_556
K8 O32 3.384(18) 8_545
K8 O21 3.427(17) 27_556
K8 W6 3.669(13) 8_545
K8 W2 3.784(12) 27_556
K8 W8 3.882(14) 27_556
O1 W3 1.717(11) .
O1 K2 2.761(11) 8_544
O2 W1 1.726(11) .
O2 K7 2.769(17) 8_545
O2 K7 3.080(16) 6_644
O3 W2 1.698(11) .
O3 K3 2.809(12) 8_645
O3 K6 3.020(17) 19_656
O3 K8 3.265(17) 19_655
O4 W3 1.859(10) .
O4 W2 2.019(10) .
O4 K6 2.839(14) 19_656
O4 K2 2.879(11) 7_644
O5 W3 1.945(10) .
O5 W1 1.949(10) .
O5 K1 2.756(10) 8_544
O6 W1 1.855(10) .
O6 W2 2.022(10) .
O6 K7 2.758(14) 6_644
O7 P1 1.574(9) .
O7 W2 2.368(9) .
O7 W1 2.387(9) .
O7 W3 2.403(9) .
O8 W5 1.873(9) .
O8 W1 1.965(9) .
O8 K1 2.814(9) 8_544
O9 W1 1.808(10) .
O9 W6 2.102(10) .
O10 W2 1.785(11) .
O10 W7 2.122(11) .
O11 W2 1.812(10) .
O11 W8 2.106(10) .
O11 K2 2.841(10) 7_644
O11 K8 3.336(16) 19_655
O12 W3 1.833(10) .
O12 W9 2.073(10) .
O12 K2 2.833(11) 7_644
O13 W4 1.868(10) .
O13 W3 1.967(10) .
O13 K1 2.771(10) 8_544
O14 W4 1.697(11) .
O14 K7 2.813(14) 32_655
O15 W4 1.919(9) .
O15 W5 1.937(9) .
O15 K1 2.937(9) 8_544
O16 W5 1.697(11) .
O16 K2 2.705(12) 32_656
O16 K6 2.837(16) 8_544
O17 W5 1.884(10) .
O17 W6 1.938(10) .
O17 K3 3.026(11) 31_655
O18 W6 1.729(13) .
O18 K8 2.795(19) 8_545
O19 W6 1.881(11) .
O19 W7 1.955(11) .
O20 W7 1.727(13) .
O20 K5 2.727(16) 8_644
O20 K5 2.901(16) 11_554
O21 W7 1.883(11) .
O21 W8 1.907(10) .
O21 K8 3.427(17) 19_655
O22 W8 1.733(12) .
O22 K8 3.07(2) 19_655
O23 P1 1.537(10) .
O23 W6 2.348(10) .
O23 W7 2.373(10) .
O23 K4 3.291(13) 8_544
O24 P1 1.541(10) .
O24 W9 2.357(9) .
O24 W8 2.377(10) .
O25 W10 1.886(10) .
O25 W5 1.932(10) .
O25 K3 2.911(11) 31_655
O25 K6 3.376(15) 8_544
O26 P1 1.533(9) .
O26 W4 2.384(9) .
O26 W5 2.400(9) .
O27 W8 1.919(10) .
O27 W9 1.936(10) .
O27 K2 2.866(11) 7_644
O28 W4 1.851(10) .
O28 W9 1.946(10) .
O28 K3 3.078(10) 30_656
O29 W9 1.720(11) .
O30 W9 1.759(11) .
O30 K3 2.931(11) 30_656
O31 W4 1.910(11) .
O31 W10 1.919(10) .
O31 K3 2.902(11) 30_656
O32 W6 1.762(11) .
O32 K4 2.755(14) 8_544
O32 K3 2.866(11) 31_655
O32 K8 3.384(18) 8_545
O33 W8 1.724(12) .
O34 W7 1.734(13) .
O34 K4 2.650(15) 8_544
O34 K5 2.870(16) 11_554
O35 W10 2.28(3) .
O35 K4 3.08(3) 8_544
O36 W10 1.737(17) .
O36 K6 2.816(14) 8_544
O1W K4 2.936(18) 1_455
O1W K5 3.254(18) 14_445
O3W K2 2.794(16) 2_655
O4W K4 2.84(2) 1_455
O4W K4 2.84(2) 8_444
O7W K2 2.777(17) 2
O8W K6 3.04(3) 29_656
O9W K8 3.32(3) 18_567
O10W O10W 0.79(4) 14_545
O10W K6 2.54(3) 14_545
W1 K7 3.722(10) 6_644
W1 K1 3.8080(11) 8_544
W2 K6 3.694(11) 19_656
W2 K8 3.784(12) 19_655
W2 K2 3.800(4) 7_644
W3 K2 3.643(4) 7_644
W3 K1 3.7327(11) 8_544
W4 K1 3.7774(12) 8_544
W4 K3 3.915(4) 30_656
W5 K1 3.8172(11) 8_544
W5 K6 3.853(10) 8_544
W5 K3 3.931(3) 31_655
W6 K8 3.669(13) 8_545
W6 K3 3.857(3) 31_655
W6 K4 4.103(8) 8_544
W7 K5 3.619(9) 11_554
W7 K5 3.952(11) 8_644
W7 K4 4.000(8) 8_544
W8 K8 3.882(14) 19_655
W8 K2 3.937(4) 7_644
W9 K2 3.862(4) 7_644
W9 K3 3.924(3) 30_656
W10 O25 1.887(10) 8_544
W10 O31 1.920(10) 8_544
W10 K6 3.887(13) 8_544
W10 K3 3.915(4) 30_656
W10 K3 3.915(4) 31_655

loop_
_geom_torsion_atom_site_label_1
_geom_torsion_atom_site_label_2
_geom_torsion_atom_site_label_3
_geom_torsion_atom_site_label_4
_geom_torsion
_geom_torsion_site_symmetry_1
_geom_torsion_site_symmetry_4
O34 K4 O24 P1 136.2(9) 8_544 .
O33 K4 O24 P1 138.0(7) . .
O32 K4 O24 P1 -116.5(6) 8_544 .
O30 K4 O24 P1 -136.9(7) . .
O4W K4 O24 P1 84.2(6) 1_655 .
O1W K4 O24 P1 -177.4(6) 1_655 .
O35 K4 O24 P1 -31.6(6) . .
K4 K4 O24 P1 28.3(5) 8_544 .
O23 K4 O24 P1 -40.5(11) 8_544 .
K3 K4 O24 P1 -93.8(5) 30_656 .
W8 K4 O24 P1 132.8(7) . .
O34 K4 O24 W9 -86.9(10) 8_544 .
O33 K4 O24 W9 -85.0(4) . .
O32 K4 O24 W9 20.4(6) 8_544 .
O30 K4 O24 W9 0.1(3) . .
O4W K4 O24 W9 -138.9(4) 1_655 .
O1W K4 O24 W9 -40.5(4) 1_655 .
O35 K4 O24 W9 105.4(4) . .
K4 K4 O24 W9 165.2(3) 8_544 .
O23 K4 O24 W9 96.4(8) 8_544 .
K3 K4 O24 W9 43.1(3) 30_656 .
W8 K4 O24 W9 -90.2(3) . .
O34 K4 O24 W8 3.3(10) 8_544 .
O33 K4 O24 W8 5.2(3) . .
O32 K4 O24 W8 110.6(5) 8_544 .
O30 K4 O24 W8 90.3(4) . .
O4W K4 O24 W8 -48.6(4) 1_655 .
O1W K4 O24 W8 49.8(4) 1_655 .
O35 K4 O24 W8 -164.4(4) . .
K4 K4 O24 W8 -104.6(2) 8_544 .
O23 K4 O24 W8 -173.3(7) 8_544 .
K3 K4 O24 W8 133.4(3) 30_656 .
O34 K4 O30 W9 147.2(6) 8_544 .
O33 K4 O30 W9 63.4(7) . .
O32 K4 O30 W9 -162.3(7) 8_544 .
O4W K4 O30 W9 64.9(9) 1_655 .
O1W K4 O30 W9 132.3(8) 1_655 .
O35 K4 O30 W9 -70.9(7) . .
K4 K4 O30 W9 -23.1(10) 8_544 .
O24 K4 O30 W9 -0.1(5) . .
O23 K4 O30 W9 -147.1(6) 8_544 .
K3 K4 O30 W9 -114.4(7) 30_656 .
W8 K4 O30 W9 42.2(6) . .
O34 K4 O30 K3 -98.4(5) 8_544 30_656
O33 K4 O30 K3 177.8(4) . 30_656
O32 K4 O30 K3 -47.9(3) 8_544 30_656
O4W K4 O30 K3 179.3(5) 1_655 30_656
O1W K4 O30 K3 -113.3(5) 1_655 30_656
O35 K4 O30 K3 43.5(3) . 30_656
K4 K4 O30 K3 91.3(5) 8_544 30_656
O24 K4 O30 K3 114.3(4) . 30_656
O23 K4 O30 K3 -32.6(5) 8_544 30_656
W8 K4 O30 K3 156.7(3) . 30_656
O34 K4 O33 W8 170.0(7) 8_544 .
O32 K4 O33 W8 -121.9(8) 8_544 .
O30 K4 O33 W8 -70.8(8) . .
O4W K4 O33 W8 110.4(8) 1_655 .
O1W K4 O33 W8 -137.4(9) 1_655 .
O35 K4 O33 W8 4.7(11) . .
K4 K4 O33 W8 66.8(8) 8_544 .
O24 K4 O33 W8 -9.2(6) . .
O23 K4 O33 W8 169.4(6) 8_544 .
K3 K4 O33 W8 -69.0(8) 30_656 .
O34 K4 O35 W10 101.1(6) 8_544 .
O33 K4 O35 W10 -98.2(6) . .
O32 K4 O35 W10 37.4(5) 8_544 .
O30 K4 O35 W10 -34.1(5) . .
O4W K4 O35 W10 180.0 1_655 .
O1W K4 O35 W10 4.0(9) 1_655 .
K4 K4 O35 W10 180.0 8_544 .
O24 K4 O35 W10 -86.4(3) . .
O23 K4 O35 W10 89.4(3) 8_544 .
K3 K4 O35 W10 1.6(3) 30_656 .
W8 K4 O35 W10 -96.5(3) . .
O34 K4 O35 K4 -78.9(6) 8_544 8_544
O33 K4 O35 K4 81.8(6) . 8_544
O32 K4 O35 K4 -142.6(5) 8_544 8_544
O30 K4 O35 K4 145.9(5) . 8_544
O4W K4 O35 K4 0.0 1_655 8_544
O1W K4 O35 K4 -176.0(9) 1_655 8_544
O24 K4 O35 K4 93.6(3) . 8_544
O23 K4 O35 K4 -90.6(3) 8_544 8_544
K3 K4 O35 K4 -178.4(3) 30_656 8_544
W8 K4 O35 K4 83.5(3) . 8_544
O10W K6 O36 W10 -138.2(11) . .
O10W K6 O36 W10 -143.0(7) 14_545 .
O16 K6 O36 W10 -32.2(6) 8_544 .
O4 K6 O36 W10 32(2) 27 .
O3 K6 O36 W10 32.1(5) 27 .
O8W K6 O36 W10 -110.8(5) 29_656 .
O25 K6 O36 W10 -10.5(3) 8_544 .
W2 K6 O36 W10 42.4(6) 27 .
W5 K6 O36 W10 -31.3(3) 8_544 .
K7 K6 O36 W10 101.1(2) 32_655 .
O10W K6 O36 K6 41.8(11) . 8_544
O10W K6 O36 K6 37.0(7) 14_545 8_544
O16 K6 O36 K6 147.8(6) 8_544 8_544
O4 K6 O36 K6 -148(2) 27 8_544
O3 K6 O36 K6 -147.9(5) 27 8_544
O8W K6 O36 K6 69.2(5) 29_656 8_544
O25 K6 O36 K6 169.5(3) 8_544 8_544
W2 K6 O36 K6 -137.6(6) 27 8_544
W5 K6 O36 K6 148.7(3) 8_544 8_544
W10 K6 O36 K6 180.0 . 8_544
K7 K6 O36 K6 -78.9(2) 32_655 8_544
K7 K7 O8W K6 109.6(14) 3_656 29_656
O5W K7 O8W K6 -144.8(13) . 29_656
O6 K7 O8W K6 2(2) 6_645 29_656
O2 K7 O8W K6 -179.4(15) 8_545 29_656
O14 K7 O8W K6 -101.5(14) 28_666 29_656
O2 K7 O8W K6 89.4(16) 6_645 29_656
W1 K7 O8W K6 50(2) 6_645 29_656
K6 K7 O8W K6 0.6(12) 28_666 29_656
O3 K3 O9W K8 -73.4(4) 8_445 18_567
O32 K3 O9W K8 51.5(6) 23_556 18_567
O31 K3 O9W K8 -158.3(4) 18_566 18_567
O25 K3 O9W K8 -111.1(7) 23_556 18_567
O30 K3 O9W K8 107.5(4) 18_566 18_567
O17 K3 O9W K8 -19.0(8) 23_556 18_567
O28 K3 O9W K8 160.7(5) 18_566 18_567
W6 K3 O9W K8 21.7(6) 23_556 18_567
W10 K3 O9W K8 -144.7(4) 18_566 18_567
W4 K3 O9W K8 -172.9(4) 18_566 18_567
O36 K6 O10W O10W -32(10) . 14_545
O16 K6 O10W O10W -139(9) 8_544 14_545
O4 K6 O10W O10W 152(9) 27 14_545
O3 K6 O10W O10W 160(9) 27 14_545
O8W K6 O10W O10W -59(9) 29_656 14_545
O25 K6 O10W O10W -103(9) 8_544 14_545
W2 K6 O10W O10W 148(9) 27 14_545
W5 K6 O10W O10W -120(9) 8_544 14_545
W10 K6 O10W O10W -58(10) . 14_545
K7 K6 O10W O10W 73(9) 32_655 14_545
O10W K6 O10W K6 -4(8) 14_545 14_545
O36 K6 O10W K6 -36(2) . 14_545
O16 K6 O10W K6 -143.1(15) 8_544 14_545
O4 K6 O10W K6 147.5(17) 27 14_545
O3 K6 O10W K6 156.5(12) 27 14_545
O8W K6 O10W K6 -63.2(14) 29_656 14_545
O25 K6 O10W K6 -107.4(16) 8_544 14_545
W2 K6 O10W K6 143.8(14) 27 14_545
W5 K6 O10W K6 -124.0(14) 8_544 14_545
W10 K6 O10W K6 -62(2) . 14_545
K7 K6 O10W K6 68.8(17) 32_655 14_545
W4 O26 P1 O23 178.4(6) . .
W5 O26 P1 O23 -54.7(8) . .
W4 O26 P1 O24 54.6(8) . .
W5 O26 P1 O24 -178.5(6) . .
W4 O26 P1 O7 -64.5(7) . .
W5 O26 P1 O7 62.4(7) . .
W6 O23 P1 O26 50.0(9) . .
W7 O23 P1 O26 -177.9(6) . .
K4 O23 P1 O26 -67.1(6) 8_544 .
W6 O23 P1 O24 174.1(6) . .
W7 O23 P1 O24 -53.8(8) . .
K4 O23 P1 O24 57.0(7) 8_544 .
W6 O23 P1 O7 -67.2(8) . .
W7 O23 P1 O7 64.9(8) . .
K4 O23 P1 O7 175.7(5) 8_544 .
W9 O24 P1 O26 -52.1(8) . .
W8 O24 P1 O26 178.8(6) . .
K4 O24 P1 O26 67.1(6) . .
W9 O24 P1 O23 -176.0(6) . .
W8 O24 P1 O23 54.9(8) . .
K4 O24 P1 O23 -56.7(7) . .
W9 O24 P1 O7 66.2(8) . .
W8 O24 P1 O7 -62.9(7) . .
K4 O24 P1 O7 -174.6(5) . .
W2 O7 P1 O26 -179.8(5) . .
W1 O7 P1 O26 -58.9(7) . .
W3 O7 P1 O26 60.0(7) . .
W2 O7 P1 O23 -60.4(7) . .
W1 O7 P1 O23 60.5(7) . .
W3 O7 P1 O23 179.4(5) . .
W2 O7 P1 O24 59.5(7) . .
W1 O7 P1 O24 -179.6(5) . .
W3 O7 P1 O24 -60.6(7) . .
K7 O2 W1 O9 -127.5(10) 8_545 .
K7 O2 W1 O9 -93.4(5) 6_644 .
K7 O2 W1 O6 -30.0(11) 8_545 .
K7 O2 W1 O6 4.2(5) 6_644 .
K7 O2 W1 O5 59.6(11) 8_545 .
K7 O2 W1 O5 93.8(5) 6_644 .
K7 O2 W1 O8 144.5(10) 8_545 .
K7 O2 W1 O8 178.6(4) 6_644 .
K7 O2 W1 O7 20(3) 8_545 .
K7 O2 W1 O7 54(3) 6_644 .
K7 O2 W1 K7 -34.2(8) 8_545 6_644
K7 O2 W1 K1 101.0(10) 8_545 8_544
K7 O2 W1 K1 135.2(4) 6_644 8_544
W6 O9 W1 O2 -136.1(13) . .
W6 O9 W1 O6 122.1(13) . .
W6 O9 W1 O5 27(2) . .
W6 O9 W1 O8 -36.8(13) . .
W6 O9 W1 O7 48.7(13) . .
W6 O9 W1 K7 167.6(13) . 6_644
W6 O9 W1 K1 -40.9(15) . 8_544
W2 O6 W1 O2 176.6(6) . .
K7 O6 W1 O2 -4.8(6) 6_644 .
W2 O6 W1 O9 -79.0(6) . .
K7 O6 W1 O9 99.6(6) 6_644 .
W2 O6 W1 O5 76.8(6) . .
K7 O6 W1 O5 -104.6(5) 6_644 .
W2 O6 W1 O8 11.9(15) . .
K7 O6 W1 O8 -169.5(9) 6_644 .
W2 O6 W1 O7 3.7(5) . .
K7 O6 W1 O7 -177.7(6) 6_644 .
W2 O6 W1 K7 -178.6(9) . 6_644
W2 O6 W1 K1 84.0(6) . 8_544
K7 O6 W1 K1 -97.5(5) 6_644 8_544
W3 O5 W1 O2 -168.6(6) . .
K1 O5 W1 O2 72.1(5) 8_544 .
W3 O5 W1 O9 28.5(14) . .
K1 O5 W1 O9 -90.8(10) 8_544 .
W3 O5 W1 O6 -68.5(6) . .
K1 O5 W1 O6 172.2(4) 8_544 .
W3 O5 W1 O8 92.3(6) . .
K1 O5 W1 O8 -27.0(4) 8_544 .
W3 O5 W1 O7 5.4(5) . .
K1 O5 W1 O7 -113.9(4) 8_544 .
W3 O5 W1 K7 -112.7(5) . 6_644
K1 O5 W1 K7 128.0(3) 8_544 6_644
W3 O5 W1 K1 119.3(7) . 8_544
W5 O8 W1 O2 126.7(9) . .
K1 O8 W1 O2 -73.1(5) 8_544 .
W5 O8 W1 O9 24.0(9) . .
K1 O8 W1 O9 -175.7(4) 8_544 .
W5 O8 W1 O6 -68.6(16) . .
K1 O8 W1 O6 91.7(11) 8_544 .
W5 O8 W1 O5 -134.2(10) . .
K1 O8 W1 O5 26.0(4) 8_544 .
W5 O8 W1 O7 -60.7(9) . .
K1 O8 W1 O7 99.6(3) 8_544 .
W5 O8 W1 K7 129.3(9) . 6_644
K1 O8 W1 K7 -70.4(9) 8_544 6_644
W5 O8 W1 K1 -160.3(11) . 8_544
P1 O7 W1 O2 171(2) . .
W2 O7 W1 O2 -54(3) . .
W3 O7 W1 O2 37(3) . .
P1 O7 W1 O9 -41.1(6) . .
W2 O7 W1 O9 94.0(4) . .
W3 O7 W1 O9 -174.3(4) . .
P1 O7 W1 O6 -137.8(7) . .
W2 O7 W1 O6 -2.7(4) . .
W3 O7 W1 O6 88.9(4) . .
P1 O7 W1 O5 129.6(7) . .
W2 O7 W1 O5 -95.3(4) . .
W3 O7 W1 O5 -3.7(3) . .
P1 O7 W1 O8 45.1(6) . .
W2 O7 W1 O8 -179.7(3) . .
W3 O7 W1 O8 -88.1(3) . .
P1 O7 W1 K7 -139.7(5) . 6_644
W2 O7 W1 K7 -4.6(4) . 6_644
W3 O7 W1 K7 87.1(4) . 6_644
P1 O7 W1 K1 90.2(5) . 8_544
W2 O7 W1 K1 -134.7(2) . 8_544
W3 O7 W1 K1 -43.1(2) . 8_544
K3 O3 W2 O10 -28.3(12) 8_645 .
K6 O3 W2 O10 151.1(5) 19_656 .
K8 O3 W2 O10 -53.8(5) 19_655 .
K3 O3 W2 O11 68.8(11) 8_645 .
K6 O3 W2 O11 -111.7(5) 19_656 .
K8 O3 W2 O11 43.4(5) 19_655 .
K3 O3 W2 O4 158.9(10) 8_645 .
K6 O3 W2 O4 -21.7(5) 19_656 .
K8 O3 W2 O4 133.4(4) 19_655 .
K3 O3 W2 O6 -119.1(10) 8_645 .
K6 O3 W2 O6 60.4(5) 19_656 .
K8 O3 W2 O6 -144.5(4) 19_655 .
K3 O3 W2 O7 -156.1(12) 8_645 .
K6 O3 W2 O7 23(2) 19_656 .
K8 O3 W2 O7 178.4(16) 19_655 .
K3 O3 W2 K6 -179.5(13) 8_645 19_656
K8 O3 W2 K6 155.1(6) 19_655 19_656
K3 O3 W2 K8 25.4(9) 8_645 19_655
K6 O3 W2 K8 -155.1(6) 19_656 19_655
K3 O3 W2 K2 111.7(10) 8_645 7_644
K6 O3 W2 K2 -68.9(4) 19_656 7_644
K8 O3 W2 K2 86.2(3) 19_655 7_644
W7 O10 W2 O3 128.5(11) . .
W7 O10 W2 O11 22.1(12) . .
W7 O10 W2 O4 -68.8(17) . .
W7 O10 W2 O6 -134.1(12) . .
W7 O10 W2 O7 -62.3(11) . .
W7 O10 W2 K6 173.3(7) . 19_656
W7 O10 W2 K8 80.3(11) . 19_655
W7 O10 W2 K2 23.9(15) . 7_644
W8 O11 W2 O3 -127.9(9) . .
K2 O11 W2 O3 72.3(5) 7_644 .
K8 O11 W2 O3 -42.1(5) 19_655 .
W8 O11 W2 O10 -21.9(10) . .
K2 O11 W2 O10 178.3(5) 7_644 .
K8 O11 W2 O10 63.9(5) 19_655 .
W8 O11 W2 O4 133.4(10) . .
K2 O11 W2 O4 -26.4(4) 7_644 .
K8 O11 W2 O4 -140.9(4) 19_655 .
W8 O11 W2 O6 71.9(15) . .
K2 O11 W2 O6 -87.9(10) 7_644 .
K8 O11 W2 O6 157.6(9) 19_655 .
W8 O11 W2 O7 61.8(9) . .
K2 O11 W2 O7 -98.0(4) 7_644 .
K8 O11 W2 O7 147.5(4) 19_655 .
W8 O11 W2 K6 175.4(8) . 19_656
K2 O11 W2 K6 15.6(5) 7_644 19_656
K8 O11 W2 K6 -98.8(4) 19_655 19_656
W8 O11 W2 K8 -85.7(9) . 19_655
K2 O11 W2 K8 114.5(5) 7_644 19_655
W8 O11 W2 K2 159.8(12) . 7_644
K8 O11 W2 K2 -114.5(5) 19_655 7_644
W3 O4 W2 O3 173.2(6) . .
K6 O4 W2 O3 23.0(5) 19_656 .
K2 O4 W2 O3 -79.7(5) 7_644 .
W3 O4 W2 O10 10.1(14) . .
K6 O4 W2 O10 -140.1(10) 19_656 .
K2 O4 W2 O10 117.2(10) 7_644 .
W3 O4 W2 O11 -81.9(6) . .
K6 O4 W2 O11 127.9(5) 19_656 .
K2 O4 W2 O11 25.2(4) 7_644 .
W3 O4 W2 O6 77.0(6) . .
K6 O4 W2 O6 -73.2(4) 19_656 .
K2 O4 W2 O6 -175.9(4) 7_644 .
W3 O4 W2 O7 3.4(5) . .
K6 O4 W2 O7 -146.8(5) 19_656 .
K2 O4 W2 O7 110.5(4) 7_644 .
W3 O4 W2 K6 150.2(8) . 19_656
K2 O4 W2 K6 -102.7(5) 7_644 19_656
W3 O4 W2 K8 -130.0(5) . 19_655
K6 O4 W2 K8 79.8(5) 19_656 19_655
K2 O4 W2 K8 -22.9(6) 7_644 19_655
W3 O4 W2 K2 -107.1(7) . 7_644
K6 O4 W2 K2 102.7(5) 19_656 7_644
W1 O6 W2 O3 -175.2(6) . .
K7 O6 W2 O3 6.7(8) 6_644 .
W1 O6 W2 O10 80.2(6) . .
K7 O6 W2 O10 -97.9(8) 6_644 .
W1 O6 W2 O11 -14.4(14) . .
K7 O6 W2 O11 167.4(9) 6_644 .
W1 O6 W2 O4 -77.1(6) . .
K7 O6 W2 O4 104.7(8) 6_644 .
W1 O6 W2 O7 -3.8(5) . .
K7 O6 W2 O7 178.0(8) 6_644 .
W1 O6 W2 K6 -127.4(6) . 19_656
K7 O6 W2 K6 54.4(7) 6_644 19_656
W1 O6 W2 K8 134.4(5) . 19_655
K7 O6 W2 K8 -43.7(10) 6_644 19_655
W1 O6 W2 K2 -81.1(6) . 7_644
K7 O6 W2 K2 100.8(7) 6_644 7_644
P1 O7 W2 O3 176.4(17) . .
W1 O7 W2 O3 41.5(19) . .
W3 O7 W2 O3 -49.6(19) . .
P1 O7 W2 O10 46.7(6) . .
W1 O7 W2 O10 -88.3(4) . .
W3 O7 W2 O10 -179.3(4) . .
P1 O7 W2 O11 -46.8(6) . .
W1 O7 W2 O11 178.2(4) . .
W3 O7 W2 O11 87.1(4) . .
P1 O7 W2 O4 -136.1(7) . .
W1 O7 W2 O4 88.9(4) . .
W3 O7 W2 O4 -2.2(3) . .
P1 O7 W2 O6 137.4(7) . .
W1 O7 W2 O6 2.5(3) . .
W3 O7 W2 O6 -88.6(4) . .
P1 O7 W2 K6 -163.2(5) . 19_656
W1 O7 W2 K6 61.9(4) . 19_656
W3 O7 W2 K6 -29.2(4) . 19_656
P1 O7 W2 K8 -5.4(8) . 19_655
W1 O7 W2 K8 -140.4(3) . 19_655
W3 O7 W2 K8 128.5(3) . 19_655
P1 O7 W2 K2 -91.8(6) . 7_644
W1 O7 W2 K2 133.3(2) . 7_644
W3 O7 W2 K2 42.2(2) . 7_644
K2 O1 W3 O12 -53.3(10) 8_544 .
K2 O1 W3 O4 -149.9(9) 8_544 .
K2 O1 W3 O5 120.6(9) 8_544 .
K2 O1 W3 O13 34.3(10) 8_544 .
K2 O1 W3 O7 157.9(18) 8_544 .
K2 O1 W3 K2 -100.2(9) 8_544 7_644
K2 O1 W3 K1 77.6(9) 8_544 8_544
W9 O12 W3 O1 131.7(13) . .
K2 O12 W3 O1 -72.4(5) 7_644 .
W9 O12 W3 O4 -125.9(14) . .
K2 O12 W3 O4 30.0(4) 7_644 .
W9 O12 W3 O5 -34(2) . .
K2 O12 W3 O5 121.8(9) 7_644 .
W9 O12 W3 O13 32.2(14) . .
K2 O12 W3 O13 -171.9(4) 7_644 .
W9 O12 W3 O7 -53.3(13) . .
K2 O12 W3 O7 102.6(4) 7_644 .
W9 O12 W3 K2 -155.9(16) . 7_644
W9 O12 W3 K1 37.7(16) . 8_544
K2 O12 W3 K1 -166.40(10) 7_644 8_544
W2 O4 W3 O1 -175.3(6) . .
K6 O4 W3 O1 -35.3(8) 19_656 .
K2 O4 W3 O1 76.5(5) 7_644 .
W2 O4 W3 O12 78.9(6) . .
K6 O4 W3 O12 -141.1(7) 19_656 .
K2 O4 W3 O12 -29.3(4) 7_644 .
W2 O4 W3 O5 -76.0(6) . .
K6 O4 W3 O5 63.9(7) 19_656 .
K2 O4 W3 O5 175.8(4) 7_644 .
W2 O4 W3 O13 -6.5(15) . .
K6 O4 W3 O13 133.5(10) 19_656 .
K2 O4 W3 O13 -114.7(10) 7_644 .
W2 O4 W3 O7 -3.3(5) . .
K6 O4 W3 O7 136.7(8) 19_656 .
K2 O4 W3 O7 -111.5(4) 7_644 .
W2 O4 W3 K2 108.2(7) . 7_644
K6 O4 W3 K2 -111.9(8) 19_656 7_644
W2 O4 W3 K1 -84.2(6) . 8_544
K6 O4 W3 K1 55.7(8) 19_656 8_544
K2 O4 W3 K1 167.57(10) 7_644 8_544
W1 O5 W3 O1 168.5(6) . .
K1 O5 W3 O1 -70.8(5) 8_544 .
W1 O5 W3 O12 -25.4(13) . .
K1 O5 W3 O12 95.4(10) 8_544 .
W1 O5 W3 O4 67.7(6) . .
K1 O5 W3 O4 -171.6(4) 8_544 .
W1 O5 W3 O13 -91.8(6) . .
K1 O5 W3 O13 28.9(4) 8_544 .
W1 O5 W3 O7 -5.4(5) . .
K1 O5 W3 O7 115.3(4) 8_544 .
W1 O5 W3 K2 72.7(7) . 7_644
K1 O5 W3 K2 -166.58(13) 8_544 7_644
W1 O5 W3 K1 -120.7(7) . 8_544
W4 O13 W3 O1 -130.1(10) . .
K1 O13 W3 O1 70.1(5) 8_544 .
W4 O13 W3 O12 -26.0(10) . .
K1 O13 W3 O12 174.3(4) 8_544 .
W4 O13 W3 O4 61.1(17) . .
K1 O13 W3 O4 -98.7(11) 8_544 .
W4 O13 W3 O5 131.1(11) . .
K1 O13 W3 O5 -28.6(4) 8_544 .
W4 O13 W3 O7 58.0(10) . .
K1 O13 W3 O7 -101.8(3) 8_544 .
W4 O13 W3 K2 -34.6(12) . 7_644
K1 O13 W3 K2 165.62(11) 8_544 7_644
W4 O13 W3 K1 159.8(12) . 8_544
P1 O7 W3 O1 -169(2) . .
W2 O7 W3 O1 56(3) . .
W1 O7 W3 O1 -35(3) . .
P1 O7 W3 O12 41.5(6) . .
W2 O7 W3 O12 -93.2(4) . .
W1 O7 W3 O12 175.3(4) . .
P1 O7 W3 O4 137.0(7) . .
W2 O7 W3 O4 2.3(4) . .
W1 O7 W3 O4 -89.1(4) . .
P1 O7 W3 O5 -130.1(7) . .
W2 O7 W3 O5 95.1(4) . .
W1 O7 W3 O5 3.7(3) . .
P1 O7 W3 O13 -44.2(6) . .
W2 O7 W3 O13 -178.9(4) . .
W1 O7 W3 O13 89.7(4) . .
P1 O7 W3 K2 90.0(5) . 7_644
W2 O7 W3 K2 -44.7(2) . 7_644
W1 O7 W3 K2 -136.1(2) . 7_644
P1 O7 W3 K1 -89.6(5) . 8_544
W2 O7 W3 K1 135.7(2) . 8_544
W1 O7 W3 K1 44.3(2) . 8_544
K7 O14 W4 O28 -126.5(10) 32_655 .
K7 O14 W4 O13 142.9(10) 32_655 .
K7 O14 W4 O31 -33.7(11) 32_655 .
K7 O14 W4 O15 52.8(11) 32_655 .
K7 O14 W4 O26 30(5) 32_655 .
K7 O14 W4 K1 100.5(10) 32_655 8_544
K7 O14 W4 K3 -77.7(10) 32_655 30_656
W9 O28 W4 O14 -130.2(13) . .
K3 O28 W4 O14 78.3(5) 30_656 .
W9 O28 W4 O13 -31.0(13) . .
K3 O28 W4 O13 177.5(4) 30_656 .
W9 O28 W4 O31 130.3(13) . .
K3 O28 W4 O31 -21.2(4) 30_656 .
W9 O28 W4 O15 51.7(19) . .
K3 O28 W4 O15 -99.7(10) 30_656 .
W9 O28 W4 O26 52.0(13) . .
K3 O28 W4 O26 -99.5(3) 30_656 .
W9 O28 W4 K1 -35.7(15) . 8_544
K3 O28 W4 K1 172.79(8) 30_656 8_544
W9 O28 W4 K3 151.5(15) . 30_656
W3 O13 W4 O14 127.2(10) . .
K1 O13 W4 O14 -73.5(5) 8_544 .
W3 O13 W4 O28 25.7(10) . .
K1 O13 W4 O28 -175.1(4) 8_544 .
W3 O13 W4 O31 -63.5(19) . .
K1 O13 W4 O31 95.8(13) 8_544 .
W3 O13 W4 O15 -132.2(10) . .
K1 O13 W4 O15 27.1(4) 8_544 .
W3 O13 W4 O26 -57.7(10) . .
K1 O13 W4 O26 101.5(4) 8_544 .
W3 O13 W4 K1 -159.3(13) . 8_544
W3 O13 W4 K3 28.6(13) . 30_656
K1 O13 W4 K3 -172.16(10) 8_544 30_656
W10 O31 W4 O14 115.4(10) . .
K3 O31 W4 O14 -78.8(5) 30_656 .
W10 O31 W4 O28 -142.7(10) . .
K3 O31 W4 O28 23.1(4) 30_656 .
W10 O31 W4 O13 -53.9(19) . .
K3 O31 W4 O13 111.9(13) 30_656 .
W10 O31 W4 O15 15.3(10) . .
K3 O31 W4 O15 -178.9(4) 30_656 .
W10 O31 W4 O26 -59.7(10) . .
K3 O31 W4 O26 106.1(4) 30_656 .
W10 O31 W4 K1 23.0(13) . 8_544
K3 O31 W4 K1 -171.23(9) 30_656 8_544
W10 O31 W4 K3 -165.8(13) . 30_656
W5 O15 W4 O14 -175.5(6) . .
K1 O15 W4 O14 74.5(4) 8_544 .
W5 O15 W4 O28 2.5(14) . .
K1 O15 W4 O28 -107.4(10) 8_544 .
W5 O15 W4 O13 85.4(6) . .
K1 O15 W4 O13 -24.6(4) 8_544 .
W5 O15 W4 O31 -77.1(6) . .
K1 O15 W4 O31 172.9(4) 8_544 .
W5 O15 W4 O26 2.3(5) . .
K1 O15 W4 O26 -107.7(3) 8_544 .
W5 O15 W4 K1 110.0(6) . 8_544
W5 O15 W4 K3 -78.2(6) . 30_656
K1 O15 W4 K3 171.82(7) 8_544 30_656
P1 O26 W4 O14 163(4) . .
W5 O26 W4 O14 22(5) . .
P1 O26 W4 O28 -40.5(7) . .
W5 O26 W4 O28 178.5(4) . .
P1 O26 W4 O13 49.1(7) . .
W5 O26 W4 O13 -91.9(4) . .
P1 O26 W4 O31 -132.7(7) . .
W5 O26 W4 O31 86.2(4) . .
P1 O26 W4 O15 139.5(7) . .
W5 O26 W4 O15 -1.6(3) . .
P1 O26 W4 K1 92.5(6) . 8_544
W5 O26 W4 K1 -48.5(2) . 8_544
P1 O26 W4 K3 -89.8(6) . 30_656
W5 O26 W4 K3 129.2(2) . 30_656
K2 O16 W5 O8 30.9(9) 32_656 .
K6 O16 W5 O8 -148.0(6) 8_544 .
K2 O16 W5 O17 -62.0(9) 32_656 .
K6 O16 W5 O17 119.1(6) 8_544 .
K2 O16 W5 O25 -153.2(8) 32_656 .
K6 O16 W5 O25 28.0(6) 8_544 .
K2 O16 W5 O15 120.7(8) 32_656 .
K6 O16 W5 O15 -58.2(6) 8_544 .
K2 O16 W5 O26 148(3) 32_656 .
K6 O16 W5 O26 -31(3) 8_544 .
K2 O16 W5 K1 73.2(8) 32_656 8_544
K6 O16 W5 K1 -105.7(5) 8_544 8_544
K2 O16 W5 K6 178.9(13) 32_656 8_544
K2 O16 W5 K3 -108.8(8) 32_656 31_655
K6 O16 W5 K3 72.4(5) 8_544 31_655
W1 O8 W5 O16 -127.4(10) . .
K1 O8 W5 O16 72.7(5) 8_544 .
W1 O8 W5 O17 -24.2(9) . .
K1 O8 W5 O17 175.8(4) 8_544 .
W1 O8 W5 O25 64.6(17) . .
K1 O8 W5 O25 -95.4(12) 8_544 .
W1 O8 W5 O15 133.8(9) . .
K1 O8 W5 O15 -26.1(4) 8_544 .
W1 O8 W5 O26 60.0(9) . .
K1 O8 W5 O26 -100.0(4) 8_544 .
W1 O8 W5 K1 159.9(12) . 8_544
W1 O8 W5 K6 -157.5(7) . 8_544
K1 O8 W5 K6 42.6(6) 8_544 8_544
W1 O8 W5 K3 -25.7(12) . 31_655
K1 O8 W5 K3 174.36(9) 8_544 31_655
W6 O17 W5 O16 137.0(12) . .
K3 O17 W5 O16 -77.2(5) 31_655 .
W6 O17 W5 O8 35.5(13) . .
K3 O17 W5 O8 -178.7(4) 31_655 .
W6 O17 W5 O25 -124.8(13) . .
K3 O17 W5 O25 21.0(4) 31_655 .
W6 O17 W5 O15 -50.0(19) . .
K3 O17 W5 O15 95.8(10) 31_655 .
W6 O17 W5 O26 -47.0(12) . .
K3 O17 W5 O26 98.8(4) 31_655 .
W6 O17 W5 K1 39.6(15) . 8_544
K3 O17 W5 K1 -174.56(8) 31_655 8_544
W6 O17 W5 K6 179.1(11) . 8_544
K3 O17 W5 K6 -35.1(5) 31_655 8_544
W6 O17 W5 K3 -145.8(15) . 31_655
W10 O25 W5 O16 -110.5(10) . .
K3 O25 W5 O16 80.6(5) 31_655 .
K6 O25 W5 O16 -21.1(5) 8_544 .
W10 O25 W5 O8 57.6(18) . .
K3 O25 W5 O8 -111.2(11) 31_655 .
K6 O25 W5 O8 147.1(11) 8_544 .
W10 O25 W5 O17 146.6(10) . .
K3 O25 W5 O17 -22.2(4) 31_655 .
K6 O25 W5 O17 -124.0(4) 8_544 .
W10 O25 W5 O15 -12.1(10) . .
K3 O25 W5 O15 179.1(4) 31_655 .
K6 O25 W5 O15 77.3(4) 8_544 .
W10 O25 W5 O26 62.3(10) . .
K3 O25 W5 O26 -106.6(4) 31_655 .
K6 O25 W5 O26 151.7(4) 8_544 .
W10 O25 W5 K1 -18.1(13) . 8_544
K3 O25 W5 K1 173.06(8) 31_655 8_544
K6 O25 W5 K1 71.3(4) 8_544 8_544
W10 O25 W5 K6 -89.4(10) . 8_544
K3 O25 W5 K6 101.7(4) 31_655 8_544
W10 O25 W5 K3 168.8(13) . 31_655
K6 O25 W5 K3 -101.7(4) 8_544 31_655
W4 O15 W5 O16 173.8(6) . .
K1 O15 W5 O16 -76.7(5) 8_544 .
W4 O15 W5 O8 -85.2(5) . .
K1 O15 W5 O8 24.2(3) 8_544 .
W4 O15 W5 O17 0.7(14) . .
K1 O15 W5 O17 110.1(10) 8_544 .
W4 O15 W5 O25 76.3(6) . .
K1 O15 W5 O25 -174.3(4) 8_544 .
W4 O15 W5 O26 -2.3(5) . .
K1 O15 W5 O26 107.1(3) 8_544 .
W4 O15 W5 K1 -109.4(6) . 8_544
W4 O15 W5 K6 137.9(6) . 8_544
K1 O15 W5 K6 -112.7(4) 8_544 8_544
W4 O15 W5 K3 77.2(6) . 31_655
K1 O15 W5 K3 -173.39(7) 8_544 31_655
P1 O26 W5 O16 -167(3) . .
W4 O26 W5 O16 -26(3) . .
P1 O26 W5 O8 -49.1(7) . .
W4 O26 W5 O8 91.7(4) . .
P1 O26 W5 O17 42.0(7) . .
W4 O26 W5 O17 -177.3(4) . .
P1 O26 W5 O25 132.5(7) . .
W4 O26 W5 O25 -86.7(4) . .
P1 O26 W5 O15 -139.2(7) . .
W4 O26 W5 O15 1.6(3) . .
P1 O26 W5 K1 -93.0(6) . 8_544
W4 O26 W5 K1 47.8(2) . 8_544
P1 O26 W5 K6 165.7(5) . 8_544
W4 O26 W5 K6 -53.6(5) . 8_544
P1 O26 W5 K3 89.6(6) . 31_655
W4 O26 W5 K3 -129.6(2) . 31_655
K8 O18 W6 O32 39.8(7) 8_545 .
K8 O18 W6 O19 140.6(6) 8_545 .
K8 O18 W6 O17 -54.1(6) 8_545 .
K8 O18 W6 O9 -134.1(6) 8_545 .
K8 O18 W6 O23 -175(3) 8_545 .
K8 O18 W6 K3 -3.5(5) 8_545 31_655
K8 O18 W6 K4 44.4(8) 8_545 8_544
K4 O32 W6 O18 173.5(7) 8_544 .
K3 O32 W6 O18 -80.0(6) 31_655 .
K8 O32 W6 O18 -30.7(5) 8_545 .
K4 O32 W6 O19 71.4(7) 8_544 .
K3 O32 W6 O19 177.9(5) 31_655 .
K8 O32 W6 O19 -132.8(4) 8_545 .
K4 O32 W6 O17 -87.4(7) 8_544 .
K3 O32 W6 O17 19.2(5) 31_655 .
K8 O32 W6 O17 68.5(4) 8_545 .
K4 O32 W6 O9 -27(2) 8_544 .
K3 O32 W6 O9 79.1(16) 31_655 .
K8 O32 W6 O9 128.4(14) 8_545 .
K4 O32 W6 O23 -1.2(7) 8_544 .
K3 O32 W6 O23 105.3(5) 31_655 .
K8 O32 W6 O23 154.6(4) 8_545 .
K4 O32 W6 K8 -155.8(8) 8_544 8_545
K3 O32 W6 K8 -49.3(4) 31_655 8_545
K4 O32 W6 K3 -106.5(8) 8_544 31_655
K8 O32 W6 K3 49.3(4) 8_545 31_655
K3 O32 W6 K4 106.5(8) 31_655 8_544
K8 O32 W6 K4 155.8(8) 8_545 8_544
W7 O19 W6 O18 -170.9(7) . .
W7 O19 W6 O32 -66.1(7) . .
W7 O19 W6 O17 48.2(15) . .
W7 O19 W6 O9 96.7(6) . .
W7 O19 W6 O23 15.8(5) . .
W7 O19 W6 K8 -131.9(5) . 8_545
W7 O19 W6 K3 -63.7(9) . 31_655
W7 O19 W6 K4 -36.5(6) . 8_544
W5 O17 W6 O18 -127.3(13) . .
K3 O17 W6 O18 86.3(5) 31_655 .
W5 O17 W6 O32 129.3(13) . .
K3 O17 W6 O32 -17.2(4) 31_655 .
W5 O17 W6 O19 14(2) . .
K3 O17 W6 O19 -132.7(10) 31_655 .
W5 O17 W6 O9 -35.5(12) . .
K3 O17 W6 O9 178.0(4) 31_655 .
W5 O17 W6 O23 44.8(12) . .
K3 O17 W6 O23 -101.6(4) 31_655 .
W5 O17 W6 K8 -166.2(13) . 8_545
K3 O17 W6 K8 47.4(3) 31_655 8_545
W5 O17 W6 K3 146.4(14) . 31_655
W5 O17 W6 K4 98.0(12) . 8_544
K3 O17 W6 K4 -48.5(3) 31_655 8_544
W1 O9 W6 O18 136.7(14) . .
W1 O9 W6 O32 -23(3) . .
W1 O9 W6 O19 -123.7(14) . .
W1 O9 W6 O17 38.7(13) . .
W1 O9 W6 O23 -49.4(13) . .
W1 O9 W6 K8 97.8(13) . 8_545
W1 O9 W6 K3 40.7(15) . 31_655
W1 O9 W6 K4 -41.9(16) . 8_544
P1 O23 W6 O18 88(3) . .
W7 O23 W6 O18 -57(3) . .
K4 O23 W6 O18 -145(3) 8_544 .
P1 O23 W6 O32 -126.2(8) . .
W7 O23 W6 O32 89.1(4) . .
K4 O23 W6 O32 0.8(4) 8_544 .
P1 O23 W6 O19 133.7(8) . .
W7 O23 W6 O19 -11.1(4) . .
K4 O23 W6 O19 -99.4(4) 8_544 .
P1 O23 W6 O17 -34.0(8) . .
W7 O23 W6 O17 -178.7(4) . .
K4 O23 W6 O17 93.0(4) 8_544 .
P1 O23 W6 O9 46.1(7) . .
W7 O23 W6 O9 -98.6(4) . .
K4 O23 W6 O9 173.1(4) 8_544 .
P1 O23 W6 K8 -86.3(9) . 8_545
W7 O23 W6 K8 129.0(4) . 8_545
K4 O23 W6 K8 40.7(6) 8_544 8_545
P1 O23 W6 K3 -83.7(7) . 31_655
W7 O23 W6 K3 131.6(2) . 31_655
K4 O23 W6 K3 43.3(3) 8_544 31_655
P1 O23 W6 K4 -127.0(8) . 8_544
W7 O23 W6 K4 88.3(3) . 8_544
K5 O20 W7 O34 -80.7(8) 8_644 .
K5 O20 W7 O34 13.7(6) 11_554 .
K5 O20 W7 O21 17.0(8) 8_644 .
K5 O20 W7 O21 111.3(5) 11_554 .
K5 O20 W7 O19 -178.7(7) 8_644 .
K5 O20 W7 O19 -84.4(5) 11_554 .
K5 O20 W7 O10 97.7(7) 8_644 .
K5 O20 W7 O10 -168.0(5) 11_554 .
K5 O20 W7 O23 142(3) 8_644 .
K5 O20 W7 O23 -124(3) 11_554 .
K5 O20 W7 K5 -94.3(8) 8_644 11_554
K5 O20 W7 K5 94.3(8) 11_554 8_644
K5 O20 W7 K4 -79.2(8) 8_644 8_544
K5 O20 W7 K4 15.1(8) 11_554 8_544
K4 O34 W7 O20 177.9(8) 8_544 .
K5 O34 W7 O20 -13.9(7) 11_554 .
K4 O34 W7 O21 75.5(8) 8_544 .
K5 O34 W7 O21 -116.3(5) 11_554 .
K4 O34 W7 O19 -79.7(8) 8_544 .
K5 O34 W7 O19 88.5(5) 11_554 .
K4 O34 W7 O10 4(2) 8_544 .
K5 O34 W7 O10 172.2(16) 11_554 .
K4 O34 W7 O23 -8.5(7) 8_544 .
K5 O34 W7 O23 159.8(5) 11_554 .
K4 O34 W7 K5 -168.3(11) 8_544 11_554
K4 O34 W7 K5 143.2(7) 8_544 8_644
K5 O34 W7 K5 -48.6(4) 11_554 8_644
K5 O34 W7 K4 168.3(11) 11_554 8_544
W8 O21 W7 O20 143.7(18) . .
K8 O21 W7 O20 33.7(6) 19_655 .
W8 O21 W7 O34 -113.2(18) . .
K8 O21 W7 O34 136.8(5) 19_655 .
W8 O21 W7 O19 0(3) . .
K8 O21 W7 O19 -110.4(10) 19_655 .
W8 O21 W7 O10 51.6(18) . .
K8 O21 W7 O10 -58.4(4) 19_655 .
W8 O21 W7 O23 -28.5(18) . .
K8 O21 W7 O23 -138.5(4) 19_655 .
W8 O21 W7 K5 -162.9(17) . 11_554
K8 O21 W7 K5 87.1(4) 19_655 11_554
W8 O21 W7 K5 154.2(19) . 8_644
K8 O21 W7 K5 44.2(3) 19_655 8_644
W8 O21 W7 K4 -84.0(18) . 8_544
K8 O21 W7 K4 166.0(3) 19_655 8_544
W6 O19 W7 O20 170.5(7) . .
W6 O19 W7 O34 67.3(7) . .
W6 O19 W7 O21 -45.4(13) . .
W6 O19 W7 O10 -96.8(7) . .
W6 O19 W7 O23 -15.8(5) . .
W6 O19 W7 K5 118.6(6) . 11_554
W6 O19 W7 K5 169.4(3) . 8_644
W6 O19 W7 K4 37.6(6) . 8_544
W2 O10 W7 O20 -124.4(12) . .
W2 O10 W7 O34 50(3) . .
W2 O10 W7 O21 -23.9(12) . .
W2 O10 W7 O19 135.0(12) . .
W2 O10 W7 O23 62.2(12) . .
W2 O10 W7 K5 -140.8(9) . 11_554
W2 O10 W7 K5 -89.3(12) . 8_644
W2 O10 W7 K4 52.4(14) . 8_544
P1 O23 W7 O20 -93(3) . .
W6 O23 W7 O20 52(3) . .
K4 O23 W7 O20 144(3) 8_544 .
P1 O23 W7 O34 128.2(8) . .
W6 O23 W7 O34 -86.7(5) . .
K4 O23 W7 O34 5.2(5) 8_544 .
P1 O23 W7 O21 32.7(7) . .
W6 O23 W7 O21 177.8(4) . .
K4 O23 W7 O21 -90.4(4) 8_544 .
P1 O23 W7 O19 -134.4(8) . .
W6 O23 W7 O19 10.7(4) . .
K4 O23 W7 O19 102.6(4) 8_544 .
P1 O23 W7 O10 -48.3(7) . .
W6 O23 W7 O10 96.8(4) . .
K4 O23 W7 O10 -171.4(4) 8_544 .
P1 O23 W7 K5 149.7(6) . 11_554
W6 O23 W7 K5 -65.2(5) . 11_554
K4 O23 W7 K5 26.6(5) 8_544 11_554
P1 O23 W7 K5 38.0(11) . 8_644
W6 O23 W7 K5 -176.9(4) . 8_644
K4 O23 W7 K5 -85.1(6) 8_544 8_644
P1 O23 W7 K4 123.1(8) . 8_544
W6 O23 W7 K4 -91.8(3) . 8_544
K4 O33 W8 O22 -177.2(7) . .
K4 O33 W8 O21 -73.5(8) . .
K4 O33 W8 O27 82.6(7) . .
K4 O33 W8 O11 2(2) . .
K4 O33 W8 O24 10.3(7) . .
K4 O33 W8 K8 -130.2(6) . 19_655
K4 O33 W8 K2 93.6(8) . 7_644
K8 O22 W8 O33 134.2(5) 19_655 .
K8 O22 W8 O21 36.2(6) 19_655 .
K8 O22 W8 O27 -128.1(5) 19_655 .
K8 O22 W8 O11 -45.6(5) 19_655 .
K8 O22 W8 O24 -92(3) 19_655 .
K8 O22 W8 K2 -88.5(4) 19_655 7_644
K8 O22 W8 K4 132.1(4) 19_655 .
W7 O21 W8 O33 113.8(18) . .
K8 O21 W8 O33 -134.5(5) 19_655 .
W7 O21 W8 O22 -142.6(18) . .
K8 O21 W8 O22 -30.9(5) 19_655 .
W7 O21 W8 O27 0(3) . .
K8 O21 W8 O27 111.7(10) 19_655 .
W7 O21 W8 O11 -52.2(18) . .
K8 O21 W8 O11 59.5(4) 19_655 .
W7 O21 W8 O24 29.4(18) . .
K8 O21 W8 O24 141.1(4) 19_655 .
W7 O21 W8 K8 -111.7(19) . 19_655
W7 O21 W8 K2 -55.7(19) . 7_644
K8 O21 W8 K2 56.0(4) 19_655 7_644
W7 O21 W8 K4 83.4(18) . .
K8 O21 W8 K4 -164.9(3) 19_655 .
W9 O27 W8 O33 -68.2(7) . .
K2 O27 W8 O33 169.3(5) 7_644 .
W9 O27 W8 O22 -171.5(6) . .
K2 O27 W8 O22 66.0(6) 7_644 .
W9 O27 W8 O21 45.5(13) . .
K2 O27 W8 O21 -77.0(11) 7_644 .
W9 O27 W8 O11 97.5(6) . .
K2 O27 W8 O11 -24.9(4) 7_644 .
W9 O27 W8 O24 14.7(5) . .
K2 O27 W8 O24 -107.7(4) 7_644 .
W9 O27 W8 K8 141.4(5) . 19_655
K2 O27 W8 K8 19.0(6) 7_644 19_655
W9 O27 W8 K2 122.5(8) . 7_644
W9 O27 W8 K4 -36.8(6) . .
K2 O27 W8 K4 -159.3(4) 7_644 .
W2 O11 W8 O33 -53(2) . .
K2 O11 W8 O33 106.8(19) 7_644 .
K8 O11 W8 O33 -139.5(19) 19_655 .
W2 O11 W8 O22 125.9(10) . .
K2 O11 W8 O22 -74.0(5) 7_644 .
K8 O11 W8 O22 39.7(5) 19_655 .
W2 O11 W8 O21 23.9(9) . .
K2 O11 W8 O21 -176.0(5) 7_644 .
K8 O11 W8 O21 -62.3(4) 19_655 .
W2 O11 W8 O27 -135.6(10) . .
K2 O11 W8 O27 24.5(4) 7_644 .
K8 O11 W8 O27 138.2(4) 19_655 .
W2 O11 W8 O24 -61.7(9) . .
K2 O11 W8 O24 98.4(4) 7_644 .
K8 O11 W8 O24 -147.9(4) 19_655 .
W2 O11 W8 K8 86.2(10) . 19_655
K2 O11 W8 K8 -113.7(4) 7_644 19_655
W2 O11 W8 K2 -160.1(12) . 7_644
K8 O11 W8 K2 113.7(4) 19_655 7_644
W2 O11 W8 K4 -51.8(11) . .
K2 O11 W8 K4 108.3(4) 7_644 .
K8 O11 W8 K4 -138.0(3) 19_655 .
P1 O24 W8 O33 -130.2(8) . .
W9 O24 W8 O33 87.1(5) . .
K4 O24 W8 O33 -6.7(4) . .
P1 O24 W8 O22 95(3) . .
W9 O24 W8 O22 -47(3) . .
K4 O24 W8 O22 -141(3) . .
P1 O24 W8 O21 -34.6(7) . .
W9 O24 W8 O21 -177.3(4) . .
K4 O24 W8 O21 88.9(4) . .
P1 O24 W8 O27 132.4(8) . .
W9 O24 W8 O27 -10.3(4) . .
K4 O24 W8 O27 -104.1(4) . .
P1 O24 W8 O11 47.7(7) . .
W9 O24 W8 O11 -94.9(4) . .
K4 O24 W8 O11 171.2(4) . .
P1 O24 W8 K8 11.4(9) . 19_655
W9 O24 W8 K8 -131.3(3) . 19_655
K4 O24 W8 K8 134.9(3) . 19_655
P1 O24 W8 K2 91.5(6) . 7_644
W9 O24 W8 K2 -51.2(2) . 7_644
K4 O24 W8 K2 -145.1(2) . 7_644
P1 O24 W8 K4 -123.5(7) . .
W9 O24 W8 K4 93.8(3) . .
O34 K4 W8 O33 -11.0(8) 8_544 .
O32 K4 W8 O33 70.2(9) 8_544 .
O30 K4 W8 O33 100.3(8) . .
O4W K4 W8 O33 -63.1(8) 1_655 .
O1W K4 W8 O33 37.6(8) 1_655 .
O35 K4 W8 O33 -176.3(9) . .
K4 K4 W8 O33 -116.5(8) 8_544 .
O24 K4 W8 O33 167.2(8) . .
O23 K4 W8 O33 -30.3(18) 8_544 .
K3 K4 W8 O33 118.2(8) 30_656 .
O34 K4 W8 O22 -7.2(7) 8_544 .
O33 K4 W8 O22 3.9(10) . .
O32 K4 W8 O22 74.1(7) 8_544 .
O30 K4 W8 O22 104.1(6) . .
O4W K4 W8 O22 -59.2(7) 1_655 .
O1W K4 W8 O22 41.5(7) 1_655 .
O35 K4 W8 O22 -172.4(6) . .
K4 K4 W8 O22 -112.6(6) 8_544 .
O24 K4 W8 O22 171.1(6) . .
O23 K4 W8 O22 -26(2) 8_544 .
K3 K4 W8 O22 122.1(6) 30_656 .
O34 K4 W8 O21 95.7(5) 8_544 .
O33 K4 W8 O21 106.7(8) . .
O32 K4 W8 O21 176.9(6) 8_544 .
O30 K4 W8 O21 -153.0(4) . .
O4W K4 W8 O21 43.6(4) 1_655 .
O1W K4 W8 O21 144.3(5) 1_655 .
O35 K4 W8 O21 -69.6(5) . .
K4 K4 W8 O21 -9.8(3) 8_544 .
O24 K4 W8 O21 -86.1(4) . .
O23 K4 W8 O21 76.4(18) 8_544 .
K3 K4 W8 O21 -135.1(4) 30_656 .
O34 K4 W8 O27 -110.2(5) 8_544 .
O33 K4 W8 O27 -99.2(8) . .
O32 K4 W8 O27 -29.0(6) 8_544 .
O30 K4 W8 O27 1.1(4) . .
O4W K4 W8 O27 -162.3(4) 1_655 .
O1W K4 W8 O27 -61.6(5) 1_655 .
O35 K4 W8 O27 84.6(5) . .
K4 K4 W8 O27 144.3(3) 8_544 .
O24 K4 W8 O27 68.0(4) . .
O23 K4 W8 O27 -129.4(18) 8_544 .
K3 K4 W8 O27 19.0(4) 30_656 .
O34 K4 W8 O11 169.7(5) 8_544 .
O33 K4 W8 O11 -179.3(8) . .
O32 K4 W8 O11 -109.1(6) 8_544 .
O30 K4 W8 O11 -79.0(5) . .
O4W K4 W8 O11 117.6(5) 1_655 .
O1W K4 W8 O11 -141.7(5) 1_655 .
O35 K4 W8 O11 4.5(6) . .
K4 K4 W8 O11 64.2(4) 8_544 .
O24 K4 W8 O11 -12.1(5) . .
O23 K4 W8 O11 150.5(18) 8_544 .
K3 K4 W8 O11 -61.1(4) 30_656 .
O34 K4 W8 O24 -178.3(5) 8_544 .
O33 K4 W8 O24 -167.2(8) . .
O32 K4 W8 O24 -97.0(5) 8_544 .
O30 K4 W8 O24 -67.0(4) . .
O4W K4 W8 O24 129.7(4) 1_655 .
O1W K4 W8 O24 -129.6(5) 1_655 .
O35 K4 W8 O24 16.5(4) . .
K4 K4 W8 O24 76.3(3) 8_544 .
O23 K4 W8 O24 162.5(19) 8_544 .
K3 K4 W8 O24 -49.0(3) 30_656 .
O34 K4 W8 K8 72.3(6) 8_544 19_655
O33 K4 W8 K8 83.3(9) . 19_655
O32 K4 W8 K8 153.5(5) 8_544 19_655
O30 K4 W8 K8 -176.4(4) . 19_655
O4W K4 W8 K8 20.2(5) 1_655 19_655
O1W K4 W8 K8 120.9(5) 1_655 19_655
O35 K4 W8 K8 -93.0(5) . 19_655
K4 K4 W8 K8 -33.2(4) 8_544 19_655
O24 K4 W8 K8 -109.5(5) . 19_655
O23 K4 W8 K8 53.0(19) 8_544 19_655
K3 K4 W8 K8 -158.5(3) 30_656 19_655
O34 K4 W8 K2 -129.0(4) 8_544 7_644
O33 K4 W8 K2 -118.0(8) . 7_644
O32 K4 W8 K2 -47.7(5) 8_544 7_644
O30 K4 W8 K2 -17.7(4) . 7_644
O4W K4 W8 K2 178.9(3) 1_655 7_644
O1W K4 W8 K2 -80.3(4) 1_655 7_644
O35 K4 W8 K2 65.8(4) . 7_644
K4 K4 W8 K2 125.55(15) 8_544 7_644
O24 K4 W8 K2 49.3(3) . 7_644
O23 K4 W8 K2 -148.2(17) 8_544 7_644
K3 K4 W8 K2 0.2(3) 30_656 7_644
K4 O30 W9 O29 -175.1(7) . .
K3 O30 W9 O29 81.9(6) 30_656 .
K4 O30 W9 O27 -72.0(7) . .
K3 O30 W9 O27 -175.0(4) 30_656 .
K4 O30 W9 O28 83.8(7) . .
K3 O30 W9 O28 -19.2(5) 30_656 .
K4 O30 W9 O12 22.3(19) . .
K3 O30 W9 O12 -80.7(16) 30_656 .
K4 O30 W9 O24 0.1(6) . .
K3 O30 W9 O24 -102.9(4) 30_656 .
K4 O30 W9 K2 -84.5(8) . 7_644
K3 O30 W9 K2 172.55(16) 30_656 7_644
K4 O30 W9 K3 103.0(8) . 30_656
K3 O30 W9 K4 -103.0(8) 30_656 .
W8 O27 W9 O29 172.0(6) . .
K2 O27 W9 O29 -63.8(5) 7_644 .
W8 O27 W9 O30 66.5(7) . .
K2 O27 W9 O30 -169.3(4) 7_644 .
W8 O27 W9 O28 -43.5(13) . .
K2 O27 W9 O28 80.7(10) 7_644 .
W8 O27 W9 O12 -96.0(6) . .
K2 O27 W9 O12 28.2(4) 7_644 .
W8 O27 W9 O24 -14.8(5) . .
K2 O27 W9 O24 109.4(4) 7_644 .
W8 O27 W9 K2 -124.2(8) . 7_644
W8 O27 W9 K3 60.9(8) . 30_656
K2 O27 W9 K3 -174.90(15) 7_644 30_656
W8 O27 W9 K4 35.5(5) . .
K2 O27 W9 K4 159.7(3) 7_644 .
W4 O28 W9 O29 121.3(13) . .
K3 O28 W9 O29 -87.0(5) 30_656 .
W4 O28 W9 O30 -134.5(13) . .
K3 O28 W9 O30 17.3(4) 30_656 .
W4 O28 W9 O27 -23.2(19) . .
K3 O28 W9 O27 128.5(8) 30_656 .
W4 O28 W9 O12 30.1(12) . .
K3 O28 W9 O12 -178.2(4) 30_656 .
W4 O28 W9 O24 -50.7(13) . .
K3 O28 W9 O24 101.0(3) 30_656 .
W4 O28 W9 K2 36.7(14) . 7_644
K3 O28 W9 K2 -171.57(10) 30_656 7_644
W4 O28 W9 K3 -151.7(15) . 30_656
W4 O28 W9 K4 -101.9(13) . .
K3 O28 W9 K4 49.8(3) 30_656 .
W3 O12 W9 O29 -131.9(14) . .
K2 O12 W9 O29 72.4(5) 7_644 .
W3 O12 W9 O30 31(3) . .
K2 O12 W9 O30 -124.5(14) 7_644 .
W3 O12 W9 O27 127.5(14) . .
K2 O12 W9 O27 -28.2(4) 7_644 .
W3 O12 W9 O28 -31.9(13) . .
K2 O12 W9 O28 172.4(4) 7_644 .
W3 O12 W9 O24 53.6(13) . .
K2 O12 W9 O24 -102.1(4) 7_644 .
W3 O12 W9 K2 155.7(16) . 7_644
W3 O12 W9 K3 -33.7(16) . 30_656
K2 O12 W9 K3 170.61(12) 7_644 30_656
W3 O12 W9 K4 46.9(15) . .
K2 O12 W9 K4 -108.8(3) 7_644 .
P1 O24 W9 O29 -83(3) . .
W8 O24 W9 O29 59(3) . .
K4 O24 W9 O29 148(3) . .
P1 O24 W9 O30 128.2(8) . .
W8 O24 W9 O30 -89.5(4) . .
K4 O24 W9 O30 -0.1(4) . .
P1 O24 W9 O27 -132.1(8) . .
W8 O24 W9 O27 10.2(4) . .
K4 O24 W9 O27 99.6(4) . .
P1 O24 W9 O28 35.8(7) . .
W8 O24 W9 O28 178.1(4) . .
K4 O24 W9 O28 -92.5(4) . .
P1 O24 W9 O12 -45.2(7) . .
W8 O24 W9 O12 97.1(4) . .
K4 O24 W9 O12 -173.5(4) . .
P1 O24 W9 K2 -89.6(7) . 7_644
W8 O24 W9 K2 52.7(2) . 7_644
K4 O24 W9 K2 142.1(2) . 7_644
P1 O24 W9 K3 85.3(7) . 30_656
W8 O24 W9 K3 -132.5(2) . 30_656
K4 O24 W9 K3 -43.1(3) . 30_656
P1 O24 W9 K4 128.3(8) . .
W8 O24 W9 K4 -89.4(3) . .
O34 K4 W9 O29 -35.2(8) 8_544 .
O33 K4 W9 O29 -100.6(7) . .
O32 K4 W9 O29 23.6(7) 8_544 .
O30 K4 W9 O29 6.9(9) . .
O4W K4 W9 O29 -122.0(7) 1_655 .
O1W K4 W9 O29 -34.8(7) 1_655 .
O35 K4 W9 O29 116.5(6) . .
K4 K4 W9 O29 169.6(6) 8_544 .
O24 K4 W9 O29 -173.2(6) . .
O23 K4 W9 O29 50.9(8) 8_544 .
K3 K4 W9 O29 59.5(6) 30_656 .
W8 K4 W9 O29 -120.9(6) . .
O34 K4 W9 O30 -42.1(8) 8_544 .
O33 K4 W9 O30 -107.5(8) . .
O32 K4 W9 O30 16.7(7) 8_544 .
O4W K4 W9 O30 -128.9(9) 1_655 .
O1W K4 W9 O30 -41.7(7) 1_655 .
O35 K4 W9 O30 109.6(7) . .
K4 K4 W9 O30 162.7(7) 8_544 .
O24 K4 W9 O30 179.9(8) . .
O23 K4 W9 O30 44.0(8) 8_544 .
K3 K4 W9 O30 52.6(7) 30_656 .
W8 K4 W9 O30 -127.7(7) . .
O34 K4 W9 O27 67.1(6) 8_544 .
O33 K4 W9 O27 1.7(5) . .
O32 K4 W9 O27 125.9(4) 8_544 .
O30 K4 W9 O27 109.2(7) . .
O4W K4 W9 O27 -19.7(5) 1_655 .
O1W K4 W9 O27 67.5(5) 1_655 .
O35 K4 W9 O27 -141.2(4) . .
K4 K4 W9 O27 -88.2(3) 8_544 .
O24 K4 W9 O27 -71.0(4) . .
O23 K4 W9 O27 153.2(6) 8_544 .
K3 K4 W9 O27 161.8(3) 30_656 .
W8 K4 W9 O27 -18.6(3) . .
O34 K4 W9 O28 -138.3(6) 8_544 .
O33 K4 W9 O28 156.3(4) . .
O32 K4 W9 O28 -79.4(4) 8_544 .
O30 K4 W9 O28 -96.2(7) . .
O4W K4 W9 O28 134.9(5) 1_655 .
O1W K4 W9 O28 -137.8(4) 1_655 .
O35 K4 W9 O28 13.4(4) . .
K4 K4 W9 O28 66.5(3) 8_544 .
O24 K4 W9 O28 83.7(4) . .
O23 K4 W9 O28 -52.2(6) 8_544 .
K3 K4 W9 O28 -43.6(3) 30_656 .
W8 K4 W9 O28 136.1(3) . .
O34 K4 W9 O12 146.5(6) 8_544 .
O33 K4 W9 O12 81.1(5) . .
O32 K4 W9 O12 -154.6(5) 8_544 .
O30 K4 W9 O12 -171.4(8) . .
O4W K4 W9 O12 59.7(6) 1_655 .
O1W K4 W9 O12 147.0(5) 1_655 .
O35 K4 W9 O12 -61.8(5) . .
K4 K4 W9 O12 -8.7(4) 8_544 .
O24 K4 W9 O12 8.5(5) . .
O23 K4 W9 O12 -127.4(6) 8_544 .
K3 K4 W9 O12 -118.8(4) 30_656 .
W8 K4 W9 O12 60.9(4) . .
O34 K4 W9 O24 138.0(6) 8_544 .
O33 K4 W9 O24 72.6(4) . .
O32 K4 W9 O24 -163.1(5) 8_544 .
O30 K4 W9 O24 -179.9(8) . .
O4W K4 W9 O24 51.3(5) 1_655 .
O1W K4 W9 O24 138.5(5) 1_655 .
O35 K4 W9 O24 -70.3(4) . .
K4 K4 W9 O24 -17.2(3) 8_544 .
O23 K4 W9 O24 -135.8(6) 8_544 .
K3 K4 W9 O24 -127.3(3) 30_656 .
W8 K4 W9 O24 52.4(3) . .
O34 K4 W9 K2 85.7(5) 8_544 7_644
O33 K4 W9 K2 20.3(4) . 7_644
O32 K4 W9 K2 144.5(3) 8_544 7_644
O30 K4 W9 K2 127.8(7) . 7_644
O4W K4 W9 K2 -1.1(5) 1_655 7_644
O1W K4 W9 K2 86.1(4) 1_655 7_644
O35 K4 W9 K2 -122.6(3) . 7_644
K4 K4 W9 K2 -69.5(2) 8_544 7_644
O24 K4 W9 K2 -52.3(4) . 7_644
O23 K4 W9 K2 171.8(4) 8_544 7_644
K3 K4 W9 K2 -179.59(10) 30_656 7_644
W8 K4 W9 K2 0.06(18) . 7_644
O34 K4 W9 K3 -94.7(5) 8_544 30_656
O33 K4 W9 K3 -160.1(4) . 30_656
O32 K4 W9 K3 -35.9(3) 8_544 30_656
O30 K4 W9 K3 -52.6(7) . 30_656
O4W K4 W9 K3 178.5(5) 1_655 30_656
O1W K4 W9 K3 -94.3(4) 1_655 30_656
O35 K4 W9 K3 57.0(2) . 30_656
K4 K4 W9 K3 110.06(19) 8_544 30_656
O24 K4 W9 K3 127.3(3) . 30_656
O23 K4 W9 K3 -8.6(4) 8_544 30_656
W8 K4 W9 K3 179.65(15) . 30_656
K6 O36 W10 O25 15.1(5) 8_544 .
K6 O36 W10 O25 -164.9(5) . .
K6 O36 W10 O25 -164.9(5) 8_544 8_544
K6 O36 W10 O25 15.1(5) . 8_544
K6 O36 W10 O31 105.0(5) 8_544 .
K6 O36 W10 O31 -75.0(5) . .
K6 O36 W10 O31 -75.0(5) 8_544 8_544
K6 O36 W10 O31 105.0(5) . 8_544
K6 O36 W10 O35 0(100) 8_544 .
K6 O36 W10 O35 0(100) . .
K6 O36 W10 K6 180.0 . 8_544
K6 O36 W10 K6 180.0 8_544 .
K6 O36 W10 K3 150.0(4) 8_544 30_656
K6 O36 W10 K3 -30.0(4) . 30_656
K6 O36 W10 K3 -30.0(4) 8_544 31_655
K6 O36 W10 K3 150.0(4) . 31_655
W5 O25 W10 O36 77.5(10) . .
K3 O25 W10 O36 -113.7(3) 31_655 .
K6 O25 W10 O36 -11.4(3) 8_544 .
W5 O25 W10 O25 -102.5(10) . 8_544
K3 O25 W10 O25 66.3(3) 31_655 8_544
K6 O25 W10 O25 168.7(3) 8_544 8_544
W5 O25 W10 O31 -21.7(10) . .
K3 O25 W10 O31 147.1(4) 31_655 .
K6 O25 W10 O31 -110.5(4) 8_544 .
W5 O25 W10 O31 176.6(10) . 8_544
K3 O25 W10 O31 -14.6(4) 31_655 8_544
K6 O25 W10 O31 87.8(4) 8_544 8_544
W5 O25 W10 O35 -102.5(10) . .
K3 O25 W10 O35 66.3(3) 31_655 .
K6 O25 W10 O35 168.6(3) 8_544 .
W5 O25 W10 K6 88.8(10) . 8_544
K3 O25 W10 K6 -102.4(5) 31_655 8_544
W5 O25 W10 K6 62.4(12) . .
K3 O25 W10 K6 -128.8(4) 31_655 .
K6 O25 W10 K6 -26.4(8) 8_544 .
W5 O25 W10 K3 -50.4(11) . 30_656
K3 O25 W10 K3 118.4(3) 31_655 30_656
K6 O25 W10 K3 -139.2(3) 8_544 30_656
W5 O25 W10 K3 -168.8(13) . 31_655
K6 O25 W10 K3 102.4(5) 8_544 31_655
W4 O31 W10 O36 -80.0(10) . .
K3 O31 W10 O36 114.2(3) 30_656 .
W4 O31 W10 O25 19.7(10) . .
K3 O31 W10 O25 -146.2(5) 30_656 .
W4 O31 W10 O25 -179.6(10) . 8_544
K3 O31 W10 O25 14.6(4) 30_656 8_544
W4 O31 W10 O31 100.1(10) . 8_544
K3 O31 W10 O31 -65.8(3) 30_656 8_544
W4 O31 W10 O35 100.0(10) . .
K3 O31 W10 O35 -65.8(3) 30_656 .
W4 O31 W10 K6 -38.5(11) . 8_544
K3 O31 W10 K6 155.6(3) 30_656 8_544
W4 O31 W10 K6 -119.3(10) . .
K3 O31 W10 K6 74.9(4) 30_656 .
W4 O31 W10 K3 165.8(13) . 30_656
W4 O31 W10 K3 47.8(11) . 31_655
K3 O31 W10 K3 -118.1(3) 30_656 31_655
K4 O35 W10 O36 0(90) 8_544 .
K4 O35 W10 O36 0(100) . .
K4 O35 W10 O25 -46.7(4) 8_544 .
K4 O35 W10 O25 133.3(4) . .
K4 O35 W10 O25 133.3(4) 8_544 8_544
K4 O35 W10 O25 -46.7(4) . 8_544
K4 O35 W10 O31 -136.6(4) 8_544 .
K4 O35 W10 O31 43.4(4) . .
K4 O35 W10 O31 43.4(4) 8_544 8_544
K4 O35 W10 O31 -136.6(4) . 8_544
K4 O35 W10 K6 -31.5(5) 8_544 8_544
K4 O35 W10 K6 148.5(5) . 8_544
K4 O35 W10 K6 148.5(5) 8_544 .
K4 O35 W10 K6 -31.5(5) . .
K4 O35 W10 K3 178.5(3) 8_544 30_656
K4 O35 W10 K3 -1.5(3) . 30_656
K4 O35 W10 K3 -1.5(3) 8_544 31_655
K4 O35 W10 K3 178.5(3) . 31_655
O10W K6 W10 O36 60.0(13) . .
O10W K6 W10 O36 50.0(9) 14_545 .
O16 K6 W10 O36 147.7(6) 8_544 .
O4 K6 W10 O36 -165.0(11) 27 .
O3 K6 W10 O36 -148.7(6) 27 .
O8W K6 W10 O36 61.6(5) 29_656 .
O25 K6 W10 O36 162.8(5) 8_544 .
W2 K6 W10 O36 -146.1(6) 27 .
W5 K6 W10 O36 142.6(4) 8_544 .
K7 K6 W10 O36 -77.6(3) 32_655 .
O10W K6 W10 O25 83.0(15) . .
O10W K6 W10 O25 72.9(12) 14_545 .
O36 K6 W10 O25 22.9(7) . .
O16 K6 W10 O25 170.6(5) 8_544 .
O4 K6 W10 O25 -142.1(8) 27 .
O3 K6 W10 O25 -125.7(5) 27 .
O8W K6 W10 O25 84.5(7) 29_656 .
O25 K6 W10 O25 -174.3(3) 8_544 .
W2 K6 W10 O25 -123.2(5) 27 .
W5 K6 W10 O25 165.5(5) 8_544 .
K7 K6 W10 O25 -54.7(6) 32_655 .
O10W K6 W10 O25 -102.8(15) . 8_544
O10W K6 W10 O25 -112.8(11) 14_545 8_544
O36 K6 W10 O25 -162.8(5) . 8_544
O16 K6 W10 O25 -15.1(4) 8_544 8_544
O4 K6 W10 O25 32.2(8) 27 8_544
O3 K6 W10 O25 48.5(5) 27 8_544
O8W K6 W10 O25 -101.2(6) 29_656 8_544
W2 K6 W10 O25 51.1(4) 27 8_544
W5 K6 W10 O25 -20.2(4) 8_544 8_544
K7 K6 W10 O25 119.6(5) 32_655 8_544
O10W K6 W10 O31 167.5(14) . .
O10W K6 W10 O31 157.4(10) 14_545 .
O36 K6 W10 O31 107.4(4) . .
O16 K6 W10 O31 -104.9(5) 8_544 .
O4 K6 W10 O31 -57.6(9) 27 .
O3 K6 W10 O31 -41.2(5) 27 .
O8W K6 W10 O31 169.0(6) 29_656 .
O25 K6 W10 O31 -89.8(5) 8_544 .
W2 K6 W10 O31 -38.7(4) 27 .
W5 K6 W10 O31 -110.0(3) 8_544 .
K7 K6 W10 O31 29.8(4) 32_655 .
O10W K6 W10 O31 -24.7(14) . 8_544
O10W K6 W10 O31 -34.7(11) 14_545 8_544
O36 K6 W10 O31 -84.7(4) . 8_544
O16 K6 W10 O31 62.9(5) 8_544 8_544
O4 K6 W10 O31 110.2(9) 27 8_544
O3 K6 W10 O31 126.6(5) 27 8_544
O8W K6 W10 O31 -23.2(6) 29_656 8_544
O25 K6 W10 O31 78.0(5) 8_544 8_544
W2 K6 W10 O31 129.1(4) 27 8_544
W5 K6 W10 O31 57.9(4) 8_544 8_544
K7 K6 W10 O31 -162.3(4) 32_655 8_544
O10W K6 W10 O35 -120.0(13) . .
O10W K6 W10 O35 -130.0(9) 14_545 .
O36 K6 W10 O35 180.0 . .
O16 K6 W10 O35 -32.3(6) 8_544 .
O4 K6 W10 O35 15.0(11) 27 .
O3 K6 W10 O35 31.3(6) 27 .
O8W K6 W10 O35 -118.4(5) 29_656 .
O25 K6 W10 O35 -17.2(5) 8_544 .
W2 K6 W10 O35 33.9(6) 27 .
W5 K6 W10 O35 -37.4(4) 8_544 .
K7 K6 W10 O35 102.4(3) 32_655 .
O10W K6 W10 K6 60.0(13) . 8_544
O10W K6 W10 K6 50.0(9) 14_545 8_544
O36 K6 W10 K6 0.0 . 8_544
O16 K6 W10 K6 147.7(6) 8_544 8_544
O4 K6 W10 K6 -165.0(11) 27 8_544
O3 K6 W10 K6 -148.7(6) 27 8_544
O8W K6 W10 K6 61.6(5) 29_656 8_544
O25 K6 W10 K6 162.8(5) 8_544 8_544
W2 K6 W10 K6 -146.1(6) 27 8_544
W5 K6 W10 K6 142.6(4) 8_544 8_544
K7 K6 W10 K6 -77.6(3) 32_655 8_544
O10W K6 W10 K3 -148.0(14) . 30_656
O10W K6 W10 K3 -158.0(10) 14_545 30_656
O36 K6 W10 K3 152.0(3) . 30_656
O16 K6 W10 K3 -60.3(3) 8_544 30_656
O4 K6 W10 K3 -13.0(8) 27 30_656
O3 K6 W10 K3 3.3(3) 27 30_656
O8W K6 W10 K3 -146.4(5) 29_656 30_656
O25 K6 W10 K3 -45.2(4) 8_544 30_656
W2 K6 W10 K3 5.9(3) 27 30_656
W5 K6 W10 K3 -65.39(10) 8_544 30_656
K7 K6 W10 K3 74.4(2) 32_655 30_656
O10W K6 W10 K3 6.3(16) . 31_655
O10W K6 W10 K3 -3.7(12) 14_545 31_655
O36 K6 W10 K3 -53.7(5) . 31_655
O16 K6 W10 K3 93.9(4) 8_544 31_655
O4 K6 W10 K3 141.2(6) 27 31_655
O3 K6 W10 K3 157.6(2) 27 31_655
O8W K6 W10 K3 7.8(6) 29_656 31_655
O25 K6 W10 K3 109.0(4) 8_544 31_655
W2 K6 W10 K3 160.14(13) 27 31_655
W5 K6 W10 K3 88.9(3) 8_544 31_655
K7 K6 W10 K3 -131.3(3) 32_655 31_655
